data_7247256
loop_
_publ_author_name
'Gao, Yu-Quan'
'Wu, Wei-Hong'
'Mao, Hui'
'Zhang, Ya-Ge'
'Zhan, Cai-Hong'
'Jiang, Zhan-Guo'

_publ_section_title
;
 Transformations of silver(i) chalcogenide clusters induced by halide ions
 as dopant components rather than surface active species
;
_journal_issue 35
_journal_name_full CrystEngComm
_journal_page_first 4934
_journal_page_last 4938
_journal_paper_doi 10.1039/D3CE00716B
_journal_volume 25
_journal_year 2023
_chemical_formula_moiety 'C360 H540 Ag148 Br30 S26'
_chemical_formula_sum 'C360 H540 Ag148 Br30 S26'
_chemical_formula_weight 24063.51
_space_group_crystal_system tetragonal
_space_group_IT_number 128
_space_group_name_Hall '-P 4 2n'
_space_group_name_H-M_alt 'P 4/m n c'
_atom_sites_solution_hydrogens difmap
_atom_sites_solution_primary dual
_audit_creation_date 2023-06-07
_audit_creation_method
;
Olex2 1.5
(compiled 2021.08.20 svn.r13c46975 for OlexSys, GUI svn.r6392)
;
_audit_update_record
;
2023-07-03 deposited with the CCDC.	2023-08-28 downloaded from the CCDC.
;
_cell_angle_alpha 90
_cell_angle_beta 90
_cell_angle_gamma 90
_cell_formula_units_Z 2
_cell_length_a 30.517(4)
_cell_length_b 30.517(4)
_cell_length_c 35.190(6)
_cell_measurement_reflns_used 7359
_cell_measurement_temperature 150.0
_cell_measurement_theta_max 17.96
_cell_measurement_theta_min 2.21
_cell_volume 32772(8)
_computing_molecular_graphics 'Olex2 1.5 (Dolomanov et al., 2009)'
_computing_publication_material 'Olex2 1.5 (Dolomanov et al., 2009)'
_computing_structure_refinement 'SHELXL 2018/3 (Sheldrick, 2015)'
_computing_structure_solution 'SHELXT 2014/5 (Sheldrick, 2014)'
_diffrn_ambient_temperature 150.0
_diffrn_measured_fraction_theta_full 0.999
_diffrn_measured_fraction_theta_max 0.999
_diffrn_measurement_device_type 'BRUKER D8 VENTURE'
_diffrn_measurement_method '\f and \w scans'
_diffrn_radiation_type MoK\a
_diffrn_radiation_wavelength 0.71073
_diffrn_reflns_av_R_equivalents 0.0919
_diffrn_reflns_av_unetI/netI 0.0565
_diffrn_reflns_Laue_measured_fraction_full 0.999
_diffrn_reflns_Laue_measured_fraction_max 0.999
_diffrn_reflns_limit_h_max 25
_diffrn_reflns_limit_h_min -27
_diffrn_reflns_limit_k_max 27
_diffrn_reflns_limit_k_min -27
_diffrn_reflns_limit_l_max 31
_diffrn_reflns_limit_l_min -31
_diffrn_reflns_number 58977
_diffrn_reflns_point_group_measured_fraction_full 0.999
_diffrn_reflns_point_group_measured_fraction_max 0.999
_diffrn_reflns_theta_full 18.847
_diffrn_reflns_theta_max 18.847
_diffrn_reflns_theta_min 0.883
_diffrn_standards_number 0
_exptl_absorpt_coefficient_mu 6.242
_exptl_absorpt_correction_T_max 0.574
_exptl_absorpt_correction_T_min 0.521
_exptl_absorpt_correction_type multi-scan
_exptl_crystal_colour red
_exptl_crystal_colour_primary red
_exptl_crystal_density_diffrn 2.439
_exptl_crystal_description block
_exptl_crystal_F_000 22244
_exptl_crystal_size_max 0.12
_exptl_crystal_size_mid 0.11
_exptl_crystal_size_min 0.1
_refine_diff_density_max 5.209
_refine_diff_density_min -2.025
_refine_diff_density_rms 0.470
_refine_ls_extinction_coef 0.00025(4)
_refine_ls_extinction_expression Fc^*^=kFc[1+0.001xFc^2^\l^3^/sin(2\q)]^-1/4^
_refine_ls_extinction_method 'SHELXL-2018/3 (Sheldrick 2018)'
_refine_ls_goodness_of_fit_ref 1.511
_refine_ls_hydrogen_treatment constr
_refine_ls_matrix_type full
_refine_ls_number_parameters 671
_refine_ls_number_reflns 6603
_refine_ls_number_restraints 1148
_refine_ls_restrained_S_all 1.388
_refine_ls_R_factor_all 0.1586
_refine_ls_R_factor_gt 0.1233
_refine_ls_shift/su_max 0.090
_refine_ls_shift/su_mean 0.001
_refine_ls_structure_factor_coef Fsqd
_refine_ls_weighting_details 'w=1/[\s^2^(Fo^2^)+(0.2000P)^2^] where P=(Fo^2^+2Fc^2^)/3'
_refine_ls_weighting_scheme calc
_refine_ls_wR_factor_gt 0.3418
_refine_ls_wR_factor_ref 0.3783
_reflns_Friedel_coverage 0.000
_reflns_number_gt 4408
_reflns_number_total 6603
_reflns_threshold_expression 'I > 2\s(I)'
_cod_data_source_file d3ce00716b2.cif
_cod_data_source_block 910_a
_cod_depositor_comments 'Adding full bibliography for 7247254--7247256.cif.'
_cod_original_cell_volume 32773(11)
_cod_database_code 7247256
_shelx_shelxl_version_number 2018/3
_shelx_space_group_comment
;
The symmetry employed for this shelxl refinement is uniquely defined
by the following loop, which should always be used as a source of
symmetry information in preference to the above space-group names.
They are only intended as comments.
;
_shelx_estimated_absorpt_t_max 0.574
_shelx_estimated_absorpt_t_min 0.521
_olex2_refinement_description
;
1. Fixed Uiso
 At 1.5 times of:
  All C(H,H,H) groups
2. Restrained distances
 C20-C22 = C22-C24
 1.54 with sigma of 0.02
 C32-C36 = C32-C38
 1.55 with sigma of 0.02
 C17-C35 = C35-C9
 1.54 with sigma of 0.02
 C35-C37 = C35-C19
 1.55 with sigma of 0.02
 C30-C32 = C32-C34
 1.54 with sigma of 0.02
 C22-C26 = C22-C28
 1.55 with sigma of 0.02
 C40-C42 = C42-C44
 1.54 with sigma of 0.02
 C42-C46 = C42-C48
 1.55 with sigma of 0.02
 C50-C52 = C52-C54
 1.54 with sigma of 0.02
 C52-C27 = C52-C7
 1.55 with sigma of 0.02
 C29-C15 = C15-C31
 1.54 with sigma of 0.02
 C15-C2 = C15-C33
 1.55 with sigma of 0.02
 C39-C5 = C5-C41
 1.54 with sigma of 0.02
 C5-C21 = C5-C43
 1.55 with sigma of 0.02
 C25-C51 = C51-C13
 1.54 with sigma of 0.02
 C23-C47 = C47-C3
 1.54 with sigma of 0.02
 C47-C49
 1.55 with sigma of 0.02
 C51-C53
 1.55 with sigma of 0.02
 C4-C37
 1.2 with sigma of 0.02
 C30-C36 = C30-C38
 2.52 with sigma of 0.04
 C17-C37 = C17-C19
 2.52 with sigma of 0.04
 C30-C34
 2.56 with sigma of 0.04
 C17-C9
 2.56 with sigma of 0.04
 C40-C46 = C40-C48
 2.52 with sigma of 0.04
 C20-C26 = C20-C28
 2.52 with sigma of 0.04
 C29-C2 = C29-C33
 2.52 with sigma of 0.04
 C50-C27 = C50-C7
 2.52 with sigma of 0.04
 C20-C24
 2.56 with sigma of 0.04
 C40-C44
 2.56 with sigma of 0.04
 C50-C54
 2.56 with sigma of 0.04
 C29-C31
 2.56 with sigma of 0.04
 C39-C41
 2.56 with sigma of 0.04
 C39-C21 = C39-C43
 2.52 with sigma of 0.04
 C25-C13
 2.56 with sigma of 0.04
 C25-C53
 2.52 with sigma of 0.04
 C23-C3
 2.56 with sigma of 0.04
 C23-C49
 2.52 with sigma of 0.04
 C32-C34 \\sim C32-C36 \\sim C32-C38 \\sim C32-C30
 with sigma of 0.02
 C34-C36 \\sim C34-C38 \\sim C36-C38
 with sigma of 0.04
 C30-C34 \\sim C30-C36 \\sim C30-C38
 with sigma of 0.04
 C35-C9 \\sim C35-C37 \\sim C35-C19 \\sim C35-C17
 with sigma of 0.02
 C9-C37 \\sim C9-C19 \\sim C37-C19
 with sigma of 0.04
 C17-C9 \\sim C17-C37 \\sim C17-C19
 with sigma of 0.04
 C22-C24 \\sim C22-C26 \\sim C22-C28 \\sim C22-C20
 with sigma of 0.02
 C24-C26 \\sim C24-C28 \\sim C26-C28
 with sigma of 0.04
 C20-C24 \\sim C20-C26 \\sim C20-C28
 with sigma of 0.04
 C42-C44 \\sim C42-C46 \\sim C42-C48 \\sim C42-C40
 with sigma of 0.02
 C44-C46 \\sim C44-C48 \\sim C46-C48
 with sigma of 0.04
 C40-C44 \\sim C40-C46 \\sim C40-C48
 with sigma of 0.04
 C52-C54 \\sim C52-C27 \\sim C52-C7 \\sim C52-C50
 with sigma of 0.02
 C54-C27 \\sim C54-C7 \\sim C27-C7
 with sigma of 0.04
 C50-C54 \\sim C50-C27 \\sim C50-C7
 with sigma of 0.04
 C15-C31 \\sim C15-C2 \\sim C15-C33 \\sim C15-C29
 with sigma of 0.02
 C31-C2 \\sim C31-C33 \\sim C2-C33
 with sigma of 0.04
 C29-C31 \\sim C29-C2 \\sim C29-C33
 with sigma of 0.04
 C41-C21 \\sim C41-C43 \\sim C21-C43
 with sigma of 0.04
 C39-C41 \\sim C39-C21 \\sim C39-C43
 with sigma of 0.04
 C5-C41 \\sim C5-C21 \\sim C5-C43 \\sim C5-C39
 with sigma of 0.02
 C47-C3 \\sim C47-C49 \\sim C47-C23
 with sigma of 0.02
 C25-C13 \\sim C25-C53
 with sigma of 0.04
 C23-C3 \\sim C23-C49
 with sigma of 0.04
 C51-C13 \\sim C51-C53 \\sim C51-C25
 with sigma of 0.02
3. Uiso/Uaniso restraints and constraints
C1 \\sim C2 \\sim C3 \\sim C4 \\sim C5 \\sim C6 \\sim C7 \\sim C8 \\sim C9
\\sim C10 \\sim C12 \\sim C13 \\sim C14 \\sim C15 \\sim C16 \\sim C17 \\sim C18
\\sim C19 \\sim C20 \\sim C21 \\sim C22 \\sim C23 \\sim C24 \\sim C25 \\sim C26
\\sim C27 \\sim C28 \\sim C29 \\sim C30 \\sim C31 \\sim C32 \\sim C33 \\sim C34
\\sim C35 \\sim C36 \\sim C37 \\sim C38 \\sim C39 \\sim C40 \\sim C41 \\sim C42
\\sim C43 \\sim C44 \\sim C46 \\sim C47 \\sim C48 \\sim C49 \\sim C50 \\sim C51
\\sim C52 \\sim C53 \\sim C54: within 3.8A with sigma of 0.001 and sigma for
terminal atoms of 0.002 within 3.8A
C30 \\sim C32 \\sim C34 \\sim C36 \\sim C38: within 2A with sigma of 0.04 and
sigma for terminal atoms of 0.08 within 2A
C9 \\sim C17 \\sim C19 \\sim C35 \\sim C37: within 2A with sigma of 0.04 and
sigma for terminal atoms of 0.08 within 2A
C7 \\sim C27 \\sim C50 \\sim C52 \\sim C54: within 2A with sigma of 0.04 and
sigma for terminal atoms of 0.08 within 2A
C20 \\sim C22 \\sim C24 \\sim C26 \\sim C28: within 2A with sigma of 0.04 and
sigma for terminal atoms of 0.08 within 2A
C40 \\sim C42 \\sim C44 \\sim C46 \\sim C48: within 2A with sigma of 0.04 and
sigma for terminal atoms of 0.08 within 2A
C2 \\sim C15 \\sim C29 \\sim C31 \\sim C33: within 2A with sigma of 0.04 and
sigma for terminal atoms of 0.08 within 2A
C5 \\sim C21 \\sim C39 \\sim C41 \\sim C43: within 2A with sigma of 0.04 and
sigma for terminal atoms of 0.08 within 2A
C13 \\sim C25 \\sim C51 \\sim C53: within 2A with sigma of 0.04 and sigma for
terminal atoms of 0.08 within 2A
C3 \\sim C23 \\sim C47 \\sim C49: within 2A with sigma of 0.04 and sigma for
terminal atoms of 0.08 within 2A
4. Rigid body (RIGU) restrains
 C30, C32, C34, C36, C38
 with sigma for 1-2 distances of 0.004 and sigma for 1-3 distances of 0.004
 C9, C17, C19, C35, C37
 with sigma for 1-2 distances of 0.004 and sigma for 1-3 distances of 0.004
 C20, C22, C24, C26, C28
 with sigma for 1-2 distances of 0.004 and sigma for 1-3 distances of 0.004
 C2, C15, C29, C31, C33
 with sigma for 1-2 distances of 0.004 and sigma for 1-3 distances of 0.004
 C40, C42, C44, C46, C48
 with sigma for 1-2 distances of 0.004 and sigma for 1-3 distances of 0.004
 C7, C27, C50, C52, C54
 with sigma for 1-2 distances of 0.004 and sigma for 1-3 distances of 0.004
 C5, C21, C39, C41, C43
 with sigma for 1-2 distances of 0.004 and sigma for 1-3 distances of 0.004
 C13, C25, C51, C53
 with sigma for 1-2 distances of 0.004 and sigma for 1-3 distances of 0.004
 C3, C23, C47, C49
 with sigma for 1-2 distances of 0.004 and sigma for 1-3 distances of 0.004
5. Others
 Fixed Sof: C9(0.5) H9A(0.5) H9B(0.5) H9C(0.5) C17(0.5) H17A(0.5) H17B(0.5)
 H17C(0.5) C19(0.5) H19A(0.5) H19B(0.5) H19C(0.5) H23A(0.5) H23B(0.5) H23C(0.5)
 H25A(0.5) H25B(0.5) H25C(0.5)
 Fixed X: C9(0.91414) C17(0.976969) C19(0.95515)
 Fixed Y: C9(0.625701) C17(0.572929) C19(0.59107)
 Fixed Z: C9(0.513161) C17(0.5265) C19(0.45912)
6.a Riding coordinates:
 C2(H2A,H2B,H2C), C7(H7A,H7B,H7C), C9(H9A,H9B,H9C), C17(H17A,H17B,H17C),
 C19(H19A,H19B,H19C), C21(H21A,H21B,H21C), C23(H23A,H23B,H23C), C24(H24A,H24B,
 H24C), C25(H25A,H25B,H25C), C26(H26A,H26B,H26C), C27(H27A,H27B,H27C), C28(H28A,
 H28B,H28C), C29(H29A,H29B,H29C), C33(H33A,H33B,H33C), C34(H34A,H34B,H34C),
 C36(H36A,H36B,H36C), C38(H38A,H38B,H38C), C39(H39A,H39B,H39C), C40(H40A,H40B,
 H40C), C43(H43A,H43B,H43C), C44(H44A,H44B,H44C), C48(H48A,H48B,H48C), C49(H49A,
 H49B,H49C), C50(H50A,H50B,H50C), C53(H53A,H53B,H53C)
;
_smtbx_masks_void_probe_radius 1.2
_smtbx_masks_void_truncation_radius 1.2
_olex2_submission_special_instructions 'No special instructions were received'

loop_
_space_group_symop_operation_xyz
'x, y, z'
'-x, -y, z'
'-y, x, z'
'y, -x, z'
'-x+1/2, y+1/2, -z+1/2'
'x+1/2, -y+1/2, -z+1/2'
'y+1/2, x+1/2, -z+1/2'
'-y+1/2, -x+1/2, -z+1/2'
'-x, -y, -z'
'x, y, -z'
'y, -x, -z'
'-y, x, -z'
'x-1/2, -y-1/2, z-1/2'
'-x-1/2, y-1/2, z-1/2'
'-y-1/2, -x-1/2, z-1/2'
'y-1/2, x-1/2, z-1/2'

loop_
_atom_site_label
_atom_site_type_symbol
_atom_site_fract_x
_atom_site_fract_y
_atom_site_fract_z
_atom_site_U_iso_or_equiv
_atom_site_adp_type
_atom_site_occupancy
_atom_site_site_symmetry_order
_atom_site_calc_flag
_atom_site_refinement_flags_posn
_atom_site_refinement_flags_adp
_atom_site_refinement_flags_occupancy
_atom_site_disorder_assembly
_atom_site_disorder_group
Ag1 Ag 0.76477(13) 0.41823(15) 0.500000 0.0927(16) Uani 1 2 d S T P . .
Ag2 Ag 0.62817(15) 0.41276(15) 0.500000 0.0967(16) Uani 1 2 d S T P . .
Ag3 Ag 0.45920(16) 0.31014(19) 0.35985(16) 0.172(2) Uani 1 1 d . . . . .
Ag4 Ag 0.61513(14) 0.36161(11) 0.42870(13) 0.1177(14) Uani 1 1 d . . . . .
Ag5 Ag 0.44935(13) 0.45113(13) 0.32932(12) 0.1161(14) Uani 1 1 d . . . . .
Ag6 Ag 0.43006(14) 0.49637(13) 0.23206(12) 0.1254(15) Uani 1 1 d . . . . .
Ag7 Ag 0.85264(14) 0.45387(15) 0.500000 0.0945(15) Uani 1 2 d S T P . .
Ag8 Ag 0.50265(12) 0.39847(15) 0.38871(12) 0.1218(15) Uani 1 1 d . . . . .
Ag9 Ag 0.49469(12) 0.23755(10) 0.40698(11) 0.1034(13) Uani 1 1 d . . . . .
Ag10 Ag 0.80785(12) 0.40552(13) 0.41982(16) 0.1404(19) Uani 1 1 d . . . . .
Ag11 Ag 0.59036(16) 0.27021(13) 0.43964(18) 0.162(2) Uani 1 1 d . . . . .
Ag12 Ag 0.67501(18) 0.3070(2) 0.500000 0.133(2) Uani 1 2 d S T P . .
Ag13 Ag 0.3757(2) 0.3475(2) 0.32532(19) 0.200(3) Uani 1 1 d . . . . .
Ag14 Ag 0.65956(13) 0.51300(17) 0.54191(12) 0.1353(17) Uani 1 1 d . . . . .
Ag15 Ag 0.60432(15) 0.20327(15) 0.500000 0.0967(16) Uani 1 2 d S T P . .
Ag16 Ag 0.39053(15) 0.41579(16) 0.25918(12) 0.1359(16) Uani 1 1 d . . . . .
Ag17 Ag 0.53412(12) 0.16495(11) 0.44957(11) 0.1018(13) Uani 1 1 d . . . . .
Ag18 Ag 0.72875(15) 0.36455(15) 0.37623(13) 0.1331(16) Uani 1 1 d . . . . .
Ag19 Ag 0.55066(13) 0.43497(14) 0.45378(11) 0.1156(14) Uani 1 1 d . . . . .
Ag20 Ag 0.76023(16) 0.32485(15) 0.45540(14) 0.1408(17) Uani 1 1 d . . . . .
Ag21 Ag 0.33673(17) 0.42995(17) 0.34332(13) 0.1497(18) Uani 1 1 d . . . . .
Br1 Br 0.37125(15) 0.51435(17) 0.29473(14) 0.1044(16) Uani 1 1 d . . . . .
Br2 Br 0.500000 0.500000 0.4232(5) 0.148(5) Uani 1 4 d S T P . .
Br3 Br 0.74874(16) 0.50714(16) 0.500000 0.0709(16) Uani 1 2 d S T P . .
Br4 Br 0.70052(12) 0.41109(13) 0.44562(12) 0.0793(13) Uani 1 1 d . . . . .
Br5 Br 0.66704(16) 0.29900(15) 0.39663(16) 0.1078(17) Uani 1 1 d . . . . .
S1 S 0.6020(4) 0.3343(4) 0.500000 0.071(4) Uani 1 2 d S T P . .
S2 S 0.5986(4) 0.4904(4) 0.500000 0.074(4) Uani 1 2 d S T P . .
S3 S 0.500000 0.500000 0.2945(6) 0.072(5) Uani 1 4 d S T P . .
S4 S 0.4220(3) 0.4148(3) 0.3871(3) 0.077(3) Uani 1 1 d . . . . .
S5 S 0.5283(3) 0.3079(3) 0.3948(3) 0.077(3) Uani 1 1 d . . . . .
C1 C 0.8244(19) 0.472(3) 0.406(2) 0.190(6) Uani 1 1 d . U . . .
C2 C 0.9406(14) 0.4554(19) 0.4179(11) 0.190(6) Uani 1 1 d D U . . .
H2A H 0.950384 0.484872 0.424895 0.285 Uiso 1 1 d R U . . .
H2B H 0.966124 0.437122 0.411955 0.285 Uiso 1 1 d R U . . .
H2C H 0.924494 0.442372 0.439235 0.285 Uiso 1 1 d R U . . .
C3 C 0.858(2) 0.354(3) 0.500000 0.195(4) Uani 1 2 d DS TU P . .
C4 C 0.8809(17) 0.5163(15) 0.500000 0.109(5) Uani 1 2 d DS TU P . .
C5 C 0.4249(15) 0.2117(14) 0.2785(15) 0.265(6) Uani 1 1 d D U . . .
C6 C 0.829(3) 0.387(3) 0.500000 0.195(4) Uani 1 2 d S TU P . .
C7 C 0.7915(17) 0.2702(18) 0.3194(14) 0.195(4) Uani 1 1 d D U . . .
H7A H 0.800431 0.244841 0.304206 0.292 Uiso 1 1 d R U . . .
H7B H 0.799891 0.297221 0.306266 0.292 Uiso 1 1 d R U . . .
H7C H 0.759641 0.269681 0.322976 0.292 Uiso 1 1 d R U . . .
C8 C 0.427(3) 0.567(3) 0.203(4) 0.280(6) Uani 1 1 d . U . . .
C9 C 0.914140 0.625701 0.513161 0.109(5) Uani 0.5 1 d D U P A -1
H9A H 0.916460 0.628380 0.540840 0.163 Uiso 0.5 1 d R U P A -1
H9B H 0.883200 0.623660 0.505920 0.163 Uiso 0.5 1 d R U P A -1
H9C H 0.927300 0.651490 0.501110 0.163 Uiso 0.5 1 d R U P A -1
C10 C 0.409(3) 0.280(3) 0.322(3) 0.265(6) Uani 1 1 d . U . . .
C12 C 0.604(2) 0.196(2) 0.4395(19) 0.159(5) Uani 1 1 d . U . . .
C13 C 0.735(3) 0.243(3) 0.500000 0.323(7) Uani 1 2 d DS TU P . .
C14 C 0.795(2) 0.346(2) 0.406(2) 0.195(4) Uani 1 1 d . U . . .
C15 C 0.9110(9) 0.4582(14) 0.3825(11) 0.190(6) Uani 1 1 d D U . . .
C16 C 0.332(2) 0.393(2) 0.2946(19) 0.169(6) Uani 1 1 d . U . . .
C17 C 0.976969 0.572929 0.526500 0.109(5) Uani 0.5 1 d D U P A -1
H17A H 0.978800 0.541070 0.529600 0.163 Uiso 0.5 1 d R U P A -1
H17B H 0.972310 0.586670 0.551340 0.163 Uiso 0.5 1 d R U P A -1
H17C H 1.004320 0.583860 0.515410 0.163 Uiso 0.5 1 d R U P A -1
C18 C 0.741(4) 0.289(5) 0.500000 0.323(7) Uani 1 2 d S TU P . .
C19 C 0.955150 0.591070 0.459120 0.109(5) Uani 0.5 1 d D U P A -1
H19A H 0.980430 0.610860 0.459460 0.163 Uiso 0.5 1 d R U P A -1
H19B H 0.931780 0.603900 0.443590 0.163 Uiso 0.5 1 d R U P A -1
H19C H 0.963880 0.562790 0.448310 0.163 Uiso 0.5 1 d R U P A -1
C20 C 0.3114(16) 0.3841(18) 0.2692(13) 0.169(6) Uani 1 1 d D U . . .
C21 C 0.442(2) 0.177(2) 0.3059(19) 0.265(6) Uani 1 1 d D U . . .
H21A H 0.467901 0.162442 0.295317 0.398 Uiso 1 1 d R U . . .
H21B H 0.418801 0.154962 0.309897 0.398 Uiso 1 1 d R U . . .
H21C H 0.449411 0.190522 0.330217 0.398 Uiso 1 1 d R U . . .
C22 C 0.2793(12) 0.3790(11) 0.2362(10) 0.169(6) Uani 1 1 d D U . . .
C23 C 0.9387(19) 0.335(2) 0.500000 0.195(4) Uani 1 2 d DS TU P . .
H23A H 0.953104 0.327101 0.523940 0.292 Uiso 0.5 1 d R U P B -1
H23B H 0.937854 0.366831 0.497370 0.292 Uiso 0.5 1 d R U P B -1
H23C H 0.954994 0.322201 0.478690 0.292 Uiso 0.5 1 d R U P B -1
C24 C 0.2545(16) 0.4208(13) 0.2264(14) 0.169(6) Uani 1 1 d D U . . .
H24A H 0.249584 0.437699 0.249768 0.254 Uiso 1 1 d R U . . .
H24B H 0.226174 0.413359 0.214988 0.254 Uiso 1 1 d R U . . .
H24C H 0.271644 0.438399 0.208528 0.254 Uiso 1 1 d R U . . .
C25 C 0.7997(19) 0.192(3) 0.500000 0.323(7) Uani 1 2 d DS TU P . .
H25A H 0.812110 0.210277 0.479620 0.485 Uiso 0.5 1 d R U P C -1
H25B H 0.807720 0.161497 0.495860 0.485 Uiso 0.5 1 d R U P C -1
H25C H 0.811370 0.202037 0.524530 0.485 Uiso 0.5 1 d R U P C -1
C26 C 0.2442(14) 0.3445(14) 0.2444(15) 0.169(6) Uani 1 1 d D U . . .
H26A H 0.257411 0.315318 0.243165 0.254 Uiso 1 1 d R U . . .
H26B H 0.220951 0.346838 0.225265 0.254 Uiso 1 1 d R U . . .
H26C H 0.231711 0.349238 0.269715 0.254 Uiso 1 1 d R U . . .
C27 C 0.8005(18) 0.2277(16) 0.3821(16) 0.195(4) Uani 1 1 d D U . . .
H27A H 0.788787 0.237601 0.406573 0.292 Uiso 1 1 d R U . . .
H27B H 0.825087 0.207631 0.386523 0.292 Uiso 1 1 d R U . . .
H27C H 0.777517 0.212501 0.367873 0.292 Uiso 1 1 d R U . . .
C28 C 0.3033(17) 0.3643(17) 0.2002(11) 0.169(6) Uani 1 1 d D U . . .
H28A H 0.317776 0.389758 0.188847 0.254 Uiso 1 1 d R U . . .
H28B H 0.282326 0.351918 0.182067 0.254 Uiso 1 1 d R U . . .
H28C H 0.325316 0.342108 0.206687 0.254 Uiso 1 1 d R U . . .
C29 C 0.9269(15) 0.4948(16) 0.3558(14) 0.190(6) Uani 1 1 d D U . . .
H29A H 0.911196 0.522048 0.361494 0.285 Uiso 1 1 d R U . . .
H29B H 0.921196 0.486189 0.329465 0.285 Uiso 1 1 d R U . . .
H29C H 0.958446 0.499419 0.359345 0.285 Uiso 1 1 d R U . . .
C30 C 0.409(2) 0.563(2) 0.1741(19) 0.280(6) Uani 1 1 d D U . . .
C31 C 0.8639(11) 0.466(2) 0.3969(15) 0.190(6) Uani 1 1 d D U . . .
C32 C 0.3857(14) 0.5545(13) 0.1366(16) 0.280(6) Uani 1 1 d D U . . .
C33 C 0.9117(15) 0.4134(14) 0.3625(16) 0.190(6) Uani 1 1 d D U . . .
H33A H 0.941317 0.400949 0.363471 0.285 Uiso 1 1 d R U . . .
H33B H 0.902747 0.417029 0.335981 0.285 Uiso 1 1 d R U . . .
H33C H 0.891257 0.393539 0.375391 0.285 Uiso 1 1 d R U . . .
C34 C 0.387(2) 0.5913(18) 0.1072(18) 0.280(6) Uani 1 1 d D U . . .
H34A H 0.406703 0.614170 0.115995 0.420 Uiso 1 1 d R U . . .
H34B H 0.357053 0.603680 0.104535 0.420 Uiso 1 1 d R U . . .
H34C H 0.396453 0.580110 0.082585 0.420 Uiso 1 1 d R U . . .
C35 C 0.9385(5) 0.5844(5) 0.500000 0.109(5) Uani 1 2 d DS TU P . .
C36 C 0.3366(15) 0.545(2) 0.140(2) 0.280(6) Uani 1 1 d D U . . .
H36A H 0.326826 0.548216 0.166095 0.420 Uiso 1 1 d R U . . .
H36B H 0.329906 0.515846 0.130425 0.420 Uiso 1 1 d R U . . .
H36C H 0.321466 0.567056 0.123915 0.420 Uiso 1 1 d R U . . .
C37 C 0.9049(9) 0.5468(11) 0.500000 0.109(5) Uani 1 2 d DS TU P A .
C38 C 0.403(2) 0.5150(18) 0.1141(19) 0.280(6) Uani 1 1 d D U . . .
H38A H 0.423544 0.526044 0.095332 0.420 Uiso 1 1 d R U . . .
H38B H 0.378084 0.500724 0.100962 0.420 Uiso 1 1 d R U . . .
H38C H 0.417114 0.493764 0.130742 0.420 Uiso 1 1 d R U . . .
C39 C 0.4570(19) 0.221(2) 0.2463(18) 0.265(6) Uani 1 1 d D U . . .
H39A H 0.486837 0.220754 0.256624 0.398 Uiso 1 1 d R U . . .
H39B H 0.450877 0.249604 0.234954 0.398 Uiso 1 1 d R U . . .
H39C H 0.454287 0.198104 0.226864 0.398 Uiso 1 1 d R U . . .
C40 C 0.6639(12) 0.1759(15) 0.3601(13) 0.160(5) Uani 1 1 d D U . . .
H40A H 0.667667 0.177146 0.332509 0.239 Uiso 1 1 d R U . . .
H40B H 0.681307 0.151726 0.370479 0.239 Uiso 1 1 d R U . . .
H40C H 0.673797 0.203596 0.371409 0.239 Uiso 1 1 d R U . . .
C41 C 0.415(2) 0.253(2) 0.302(2) 0.265(6) Uani 1 1 d D U . . .
C42 C 0.6150(12) 0.1688(10) 0.3694(9) 0.159(5) Uani 1 1 d D U . . .
C43 C 0.3817(17) 0.193(2) 0.263(2) 0.265(6) Uani 1 1 d D U . . .
H43A H 0.367323 0.215112 0.247517 0.398 Uiso 1 1 d R U . . .
H43B H 0.362423 0.185312 0.284697 0.398 Uiso 1 1 d R U . . .
H43C H 0.387683 0.166792 0.248227 0.398 Uiso 1 1 d R U . . .
C44 C 0.5869(14) 0.1924(15) 0.3391(13) 0.160(5) Uani 1 1 d D U . . .
H44A H 0.603358 0.216980 0.328177 0.239 Uiso 1 1 d R U . . .
H44B H 0.560208 0.203440 0.351197 0.239 Uiso 1 1 d R U . . .
H44C H 0.579138 0.171710 0.318917 0.239 Uiso 1 1 d R U . . .
C46 C 0.6062(17) 0.1877(17) 0.4097(11) 0.159(5) Uani 1 1 d D U . . .
C47 C 0.8916(19) 0.316(2) 0.500000 0.195(4) Uani 1 2 d DS TU P . .
C48 C 0.6055(16) 0.1189(11) 0.3699(14) 0.160(5) Uani 1 1 d D U . . .
H48A H 0.620399 0.104762 0.348456 0.239 Uiso 1 1 d R U . . .
H48B H 0.573889 0.114042 0.367846 0.239 Uiso 1 1 d R U . . .
H48C H 0.616269 0.106302 0.393766 0.239 Uiso 1 1 d R U . . .
C49 C 0.8856(18) 0.2918(18) 0.5383(12) 0.195(4) Uani 1 1 d D U . . .
H49A H 0.878033 0.312536 0.558568 0.292 Uiso 1 1 d R U . . .
H49B H 0.912823 0.276606 0.544908 0.292 Uiso 1 1 d R U . . .
H49C H 0.861913 0.270386 0.535418 0.292 Uiso 1 1 d R U . . .
C50 C 0.8655(13) 0.2651(18) 0.3526(17) 0.195(4) Uani 1 1 d D U . . .
H50A H 0.871782 0.237203 0.339868 0.292 Uiso 1 1 d R U . . .
H50B H 0.880082 0.265623 0.377418 0.292 Uiso 1 1 d R U . . .
H50C H 0.876472 0.289323 0.336968 0.292 Uiso 1 1 d R U . . .
C51 C 0.749(2) 0.194(3) 0.500000 0.323(7) Uani 1 2 d DS TU P . .
C52 C 0.8152(14) 0.2687(11) 0.3587(11) 0.195(4) Uani 1 1 d D U . . .
C53 C 0.7337(19) 0.184(3) 0.5414(12) 0.323(7) Uani 1 1 d D U . . .
H53A H 0.749697 0.204238 0.558093 0.485 Uiso 1 1 d R U . . .
H53B H 0.740077 0.153788 0.548843 0.485 Uiso 1 1 d R U . . .
H53C H 0.702197 0.189558 0.543603 0.485 Uiso 1 1 d R U . . .
C54 C 0.8040(19) 0.3114(15) 0.3811(17) 0.195(4) Uani 1 1 d D U . . .

loop_
_atom_site_aniso_label
_atom_site_aniso_U_11
_atom_site_aniso_U_22
_atom_site_aniso_U_33
_atom_site_aniso_U_23
_atom_site_aniso_U_13
_atom_site_aniso_U_12
Ag1 0.057(3) 0.090(3) 0.131(4) 0.000 0.000 0.013(2)
Ag2 0.093(3) 0.076(3) 0.121(4) 0.000 0.000 0.010(2)
Ag3 0.139(4) 0.202(5) 0.174(5) 0.065(4) -0.071(3) -0.082(4)
Ag4 0.140(3) 0.079(2) 0.134(3) 0.003(2) -0.026(3) 0.008(2)
Ag5 0.125(3) 0.105(3) 0.119(3) 0.019(2) 0.010(2) -0.006(2)
Ag6 0.140(3) 0.095(3) 0.142(4) -0.018(2) 0.001(3) -0.003(2)
Ag7 0.064(3) 0.096(3) 0.124(4) 0.000 0.000 -0.009(2)
Ag8 0.091(3) 0.150(4) 0.123(3) 0.004(3) -0.010(2) 0.025(2)
Ag9 0.128(3) 0.057(2) 0.126(3) -0.0030(19) -0.014(2) -0.0114(18)
Ag10 0.087(3) 0.112(3) 0.222(5) -0.053(3) 0.038(3) -0.007(2)
Ag11 0.155(4) 0.079(3) 0.252(6) 0.040(3) 0.046(4) 0.022(2)
Ag12 0.085(4) 0.129(5) 0.186(6) 0.000 0.000 0.032(3)
Ag13 0.197(6) 0.198(6) 0.205(6) 0.088(5) -0.005(5) 0.058(4)
Ag14 0.105(3) 0.201(5) 0.100(3) -0.037(3) -0.029(2) 0.032(3)
Ag15 0.092(3) 0.083(3) 0.115(4) 0.000 0.000 0.011(2)
Ag16 0.138(4) 0.158(4) 0.112(3) 0.002(3) 0.010(3) -0.039(3)
Ag17 0.105(3) 0.083(2) 0.117(3) 0.008(2) 0.003(2) -0.0010(19)
Ag18 0.149(4) 0.132(3) 0.119(3) -0.004(3) -0.007(3) 0.041(3)
Ag19 0.107(3) 0.128(3) 0.111(3) 0.005(2) 0.004(2) 0.020(2)
Ag20 0.155(4) 0.128(3) 0.140(4) 0.018(3) 0.042(3) 0.037(3)
Ag21 0.184(5) 0.174(4) 0.091(3) -0.031(3) -0.015(3) 0.000(3)
Br1 0.090(3) 0.129(4) 0.094(3) -0.007(3) -0.002(3) 0.009(3)
Br2 0.116(5) 0.116(5) 0.211(14) 0.000 0.000 0.000
Br3 0.057(3) 0.065(3) 0.091(4) 0.000 0.000 -0.005(2)
Br4 0.061(2) 0.080(3) 0.097(3) -0.006(2) 0.003(2) -0.0001(19)
Br5 0.094(3) 0.092(3) 0.137(4) -0.019(3) 0.013(3) -0.004(3)
S1 0.064(8) 0.064(8) 0.085(10) 0.000 0.000 -0.012(7)
S2 0.063(8) 0.054(8) 0.104(11) 0.000 0.000 0.004(6)
S3 0.074(8) 0.074(8) 0.068(13) 0.000 0.000 0.000
S4 0.065(6) 0.065(6) 0.101(8) 0.003(6) -0.005(6) 0.001(5)
S5 0.083(7) 0.050(6) 0.100(8) -0.004(5) -0.006(6) 0.000(5)
C1 0.099(9) 0.276(11) 0.194(11) -0.025(10) -0.015(10) 0.052(10)
C2 0.099(9) 0.276(11) 0.195(11) -0.025(10) -0.015(10) 0.052(10)
C3 0.179(8) 0.159(8) 0.246(8) 0.000 0.000 -0.013(8)
C4 0.076(10) 0.117(10) 0.132(10) 0.000 0.000 -0.021(9)
C5 0.224(11) 0.226(11) 0.345(11) 0.111(11) -0.074(11) -0.058(11)
C6 0.179(8) 0.159(8) 0.246(8) 0.000 0.000 -0.013(8)
C7 0.180(8) 0.159(8) 0.246(8) -0.0001(16) 0.0001(16) -0.013(8)
C8 0.195(11) 0.149(10) 0.496(11) -0.031(11) -0.072(11) 0.047(10)
C9 0.076(10) 0.117(10) 0.132(11) 0.0000(10) 0.0000(10) -0.021(9)
C10 0.224(11) 0.226(11) 0.345(11) 0.111(11) -0.074(11) -0.058(11)
C12 0.165(10) 0.142(10) 0.172(10) -0.024(10) 0.021(10) 0.025(9)
C13 0.179(12) 0.236(12) 0.555(13) 0.000 0.000 0.102(12)
C14 0.179(8) 0.159(8) 0.246(8) -0.0001(10) 0.0001(10) -0.013(8)
C15 0.099(9) 0.276(11) 0.194(11) -0.025(10) -0.015(10) 0.052(10)
C16 0.203(11) 0.161(10) 0.144(10) -0.016(10) -0.008(10) 0.005(10)
C17 0.076(10) 0.117(10) 0.132(11) 0.0000(10) 0.0000(10) -0.021(9)
C18 0.179(12) 0.236(12) 0.555(13) 0.000 0.000 0.102(12)
C19 0.076(10) 0.117(10) 0.132(11) 0.0000(10) 0.0000(10) -0.021(9)
C20 0.203(11) 0.161(10) 0.144(10) -0.016(10) -0.008(10) 0.005(10)
C21 0.224(11) 0.226(11) 0.345(11) 0.111(11) -0.074(11) -0.058(11)
C22 0.203(11) 0.161(10) 0.144(10) -0.016(10) -0.008(10) 0.005(10)
C23 0.179(8) 0.159(8) 0.246(8) 0.000 0.000 -0.013(8)
C24 0.203(11) 0.161(10) 0.144(10) -0.016(10) -0.008(10) 0.005(10)
C25 0.179(12) 0.236(12) 0.555(13) 0.000 0.000 0.102(12)
C26 0.203(11) 0.161(10) 0.144(10) -0.016(10) -0.008(10) 0.005(10)
C27 0.180(8) 0.159(8) 0.246(8) -0.0001(15) 0.0001(15) -0.013(8)
C28 0.203(11) 0.161(10) 0.144(10) -0.016(10) -0.008(10) 0.005(10)
C29 0.099(9) 0.276(11) 0.194(11) -0.025(10) -0.015(10) 0.052(10)
C30 0.195(11) 0.149(10) 0.496(11) -0.031(11) -0.072(11) 0.047(10)
C31 0.099(9) 0.276(11) 0.194(11) -0.025(10) -0.015(10) 0.052(10)
C32 0.195(11) 0.149(10) 0.496(11) -0.031(11) -0.072(11) 0.047(10)
C33 0.099(9) 0.276(11) 0.195(11) -0.025(10) -0.015(10) 0.052(10)
C34 0.195(11) 0.149(10) 0.496(11) -0.031(11) -0.072(11) 0.047(10)
C35 0.076(10) 0.117(10) 0.132(10) 0.000 0.000 -0.021(9)
C36 0.195(11) 0.149(10) 0.496(11) -0.031(11) -0.072(11) 0.047(10)
C37 0.076(10) 0.117(10) 0.132(10) 0.000 0.000 -0.021(9)
C38 0.195(11) 0.149(10) 0.496(11) -0.031(11) -0.072(11) 0.047(10)
C39 0.224(11) 0.226(11) 0.345(11) 0.111(11) -0.074(11) -0.058(11)
C40 0.165(10) 0.142(10) 0.172(10) -0.024(10) 0.021(10) 0.024(10)
C41 0.224(11) 0.226(11) 0.345(11) 0.111(11) -0.074(11) -0.058(11)
C42 0.165(10) 0.142(10) 0.172(10) -0.024(10) 0.021(10) 0.025(9)
C43 0.224(11) 0.226(11) 0.345(11) 0.111(11) -0.074(11) -0.058(11)
C44 0.165(10) 0.142(10) 0.172(10) -0.024(10) 0.021(10) 0.024(10)
C46 0.165(10) 0.142(10) 0.172(10) -0.024(10) 0.021(10) 0.025(9)
C47 0.179(8) 0.159(8) 0.246(8) 0.000 0.000 -0.013(8)
C48 0.165(10) 0.142(10) 0.172(10) -0.024(10) 0.021(10) 0.024(10)
C49 0.179(8) 0.159(8) 0.246(8) 0.0000(11) 0.0000(11) -0.013(8)
C50 0.180(8) 0.159(8) 0.246(8) -0.0001(15) 0.0001(15) -0.013(8)
C51 0.179(12) 0.236(12) 0.555(13) 0.000 0.000 0.102(12)
C52 0.179(8) 0.159(8) 0.246(8) -0.0001(13) 0.0001(13) -0.013(8)
C53 0.179(12) 0.236(12) 0.555(13) 0.0000(11) 0.0000(11) 0.102(12)
C54 0.179(8) 0.159(8) 0.246(8) -0.0001(13) 0.0001(13) -0.013(8)

loop_
_atom_type_symbol
_atom_type_description
_atom_type_scat_dispersion_real
_atom_type_scat_dispersion_imag
_atom_type_scat_source
C C 0.0033 0.0016 'International Tables Vol C Tables 4.2.6.8 and 6.1.1.4'
H H 0.0000 0.0000 'International Tables Vol C Tables 4.2.6.8 and 6.1.1.4'
Ag Ag -0.8971 1.1015 'International Tables Vol C Tables 4.2.6.8 and 6.1.1.4'
Br Br -0.2901 2.4595 'International Tables Vol C Tables 4.2.6.8 and 6.1.1.4'
S S 0.1246 0.1234 'International Tables Vol C Tables 4.2.6.8 and 6.1.1.4'

loop_
_geom_angle_atom_site_label_1
_geom_angle_atom_site_label_2
_geom_angle_atom_site_label_3
_geom_angle
_geom_angle_site_symmetry_1
_geom_angle_site_symmetry_3
_geom_angle_publ_flag
Ag7 Ag1 Ag10 70.01(11) . 10_556 ?
Ag7 Ag1 Ag10 70.01(11) . . ?
Ag7 Ag1 Ag20 111.62(16) . 10_556 ?
Ag7 Ag1 Ag20 111.62(16) . . ?
Ag10 Ag1 Ag10 128.2(2) 10_556 . ?
Ag10 Ag1 Ag20 110.07(17) . 10_556 ?
Ag10 Ag1 Ag20 110.07(17) 10_556 . ?
Ag10 Ag1 Ag20 58.40(12) 10_556 10_556 ?
Ag10 Ag1 Ag20 58.40(12) . . ?
Ag20 Ag1 Ag20 57.63(18) 10_556 . ?
Br3 Ag1 Ag7 78.14(18) . . ?
Br3 Ag1 Ag10 101.31(13) . . ?
Br3 Ag1 Ag10 101.31(13) . 10_556 ?
Br3 Ag1 Ag20 148.62(11) . . ?
Br3 Ag1 Ag20 148.62(11) . 10_556 ?
Br4 Ag1 Ag7 133.70(12) 10_556 . ?
Br4 Ag1 Ag7 133.70(12) . . ?
Br4 Ag1 Ag10 70.30(12) . . ?
Br4 Ag1 Ag10 156.27(18) . 10_556 ?
Br4 Ag1 Ag10 156.28(18) 10_556 . ?
Br4 Ag1 Ag10 70.30(12) 10_556 10_556 ?
Br4 Ag1 Ag20 103.64(18) 10_556 . ?
Br4 Ag1 Ag20 103.65(18) . 10_556 ?
Br4 Ag1 Ag20 64.20(14) . . ?
Br4 Ag1 Ag20 64.19(14) 10_556 10_556 ?
Br4 Ag1 Br3 87.22(15) . . ?
Br4 Ag1 Br3 87.22(15) 10_556 . ?
Br4 Ag1 Br4 88.3(2) 10_556 . ?
C6 Ag1 Ag7 48(3) . . ?
C6 Ag1 Ag10 64.5(2) . . ?
C6 Ag1 Ag10 64.5(2) . 10_556 ?
C6 Ag1 Ag20 69(2) . 10_556 ?
C6 Ag1 Ag20 69(2) . . ?
C6 Ag1 Br3 127(3) . . ?
C6 Ag1 Br4 127.1(13) . . ?
C6 Ag1 Br4 127.1(13) . 10_556 ?
Ag4 Ag2 Ag4 114.6(2) . 10_556 ?
Ag19 Ag2 Ag4 118.51(19) . 10_556 ?
Ag19 Ag2 Ag4 63.20(12) 10_556 10_556 ?
Ag19 Ag2 Ag4 118.51(19) 10_556 . ?
Ag19 Ag2 Ag4 63.21(12) . . ?
Ag19 Ag2 Ag19 66.93(18) 10_556 . ?
Br4 Ag2 Ag4 130.00(19) 10_556 . ?
Br4 Ag2 Ag4 62.65(12) 10_556 10_556 ?
Br4 Ag2 Ag4 130.01(19) . 10_556 ?
Br4 Ag2 Ag4 62.65(12) . . ?
Br4 Ag2 Ag19 104.40(12) . . ?
Br4 Ag2 Ag19 166.17(19) 10_556 . ?
Br4 Ag2 Ag19 166.17(19) . 10_556 ?
Br4 Ag2 Ag19 104.40(12) 10_556 10_556 ?
Br4 Ag2 Br4 81.8(2) . 10_556 ?
S1 Ag2 Ag4 57.40(11) . 10_556 ?
S1 Ag2 Ag4 57.40(11) . . ?
S1 Ag2 Ag19 88.0(3) . . ?
S1 Ag2 Ag19 88.0(3) . 10_556 ?
S1 Ag2 Br4 102.8(3) . 10_556 ?
S1 Ag2 Br4 102.8(3) . . ?
S1 Ag2 S2 140.7(5) . . ?
S2 Ag2 Ag4 116.22(15) . 10_556 ?
S2 Ag2 Ag4 116.22(15) . . ?
S2 Ag2 Ag19 60.0(3) . 10_556 ?
S2 Ag2 Ag19 60.0(3) . . ?
S2 Ag2 Br4 106.6(3) . . ?
S2 Ag2 Br4 106.6(3) . 10_556 ?
Ag8 Ag3 Ag18 129.8(3) . 4_565 ?
Ag9 Ag3 Ag8 107.61(16) . . ?
Ag9 Ag3 Ag13 143.8(2) . . ?
Ag9 Ag3 Ag18 87.23(16) . 4_565 ?
Ag9 Ag3 Br1 140.8(3) . 3_655 ?
Ag13 Ag3 Ag8 99.2(2) . . ?
Ag13 Ag3 Ag18 56.69(17) . 4_565 ?
Ag13 Ag3 Br1 72.19(19) . 3_655 ?
Br1 Ag3 Ag8 67.16(15) 3_655 . ?
Br1 Ag3 Ag18 127.1(2) 3_655 4_565 ?
S5 Ag3 Ag8 60.1(2) . . ?
S5 Ag3 Ag9 51.9(2) . . ?
S5 Ag3 Ag13 159.1(3) . . ?
S5 Ag3 Ag18 133.1(3) . 4_565 ?
S5 Ag3 Br1 99.6(3) . 3_655 ?
C10 Ag3 Ag8 146(2) . . ?
C10 Ag3 Ag9 106(2) . . ?
C10 Ag3 Ag13 49(3) . . ?
C10 Ag3 Ag18 48(3) . 4_565 ?
C10 Ag3 Br1 89(2) . 3_655 ?
C10 Ag3 S5 152(3) . . ?
Ag2 Ag4 Ag14 88.01(16) . 11_566 ?
Ag2 Ag4 Ag19 57.89(13) . . ?
Ag2 Ag4 Br4 57.72(14) . . ?
Ag11 Ag4 Ag2 115.1(2) . . ?
Ag11 Ag4 Ag14 62.17(14) . 11_566 ?
Ag11 Ag4 Ag19 119.17(19) . . ?
Ag11 Ag4 Br4 131.69(18) . . ?
Ag19 Ag4 Ag14 57.44(13) . 11_566 ?
Br4 Ag4 Ag14 145.63(18) . 11_566 ?
Br4 Ag4 Ag19 97.35(15) . . ?
Br5 Ag4 Ag2 129.6(2) . . ?
Br5 Ag4 Ag11 62.28(16) . . ?
Br5 Ag4 Ag14 122.26(17) . 11_566 ?
Br5 Ag4 Ag19 171.9(2) . . ?
Br5 Ag4 Br4 86.09(17) . . ?
S1 Ag4 Ag2 52.7(3) . . ?
S1 Ag4 Ag11 62.5(3) . . ?
S1 Ag4 Ag14 60.7(3) . 11_566 ?
S1 Ag4 Ag19 82.2(3) . . ?
S1 Ag4 Br4 95.7(3) . . ?
S1 Ag4 Br5 104.9(3) . . ?
S4 Ag4 Ag2 98.9(3) 3_655 . ?
S4 Ag4 Ag11 132.9(3) 3_655 . ?
S4 Ag4 Ag14 89.0(3) 3_655 11_566 ?
S4 Ag4 Ag19 53.9(3) 3_655 . ?
S4 Ag4 Br4 93.5(3) 3_655 . ?
S4 Ag4 Br5 118.8(3) 3_655 . ?
S4 Ag4 S1 135.9(4) 3_655 . ?
Ag5 Ag5 Ag5 90.003(1) 4_565 3_655 ?
Ag5 Ag5 Ag8 57.70(14) 3_655 . ?
Ag5 Ag5 Ag8 120.62(12) 4_565 . ?
Ag5 Ag5 Ag16 123.27(14) 3_655 . ?
Ag5 Ag5 Ag16 110.06(15) 4_565 . ?
Ag8 Ag5 Ag5 122.19(11) 4_565 3_655 ?
Ag8 Ag5 Ag5 62.16(13) 4_565 4_565 ?
Ag8 Ag5 Ag8 92.65(18) 4_565 . ?
Ag8 Ag5 Ag16 113.96(17) 4_565 . ?
Ag8 Ag5 Ag16 129.25(17) . . ?
Br1 Ag5 Ag5 66.96(18) 3_655 3_655 ?
Br1 Ag5 Ag5 145.28(14) 3_655 4_565 ?
Br1 Ag5 Ag8 152.17(18) 3_655 4_565 ?
Br1 Ag5 Ag8 69.60(15) 3_655 . ?
Br1 Ag5 Ag16 67.49(16) 3_655 . ?
S3 Ag5 Ag5 52.12(18) . 4_565 ?
S3 Ag5 Ag5 52.12(18) . 3_655 ?
S3 Ag5 Ag8 108.6(3) . . ?
S3 Ag5 Ag8 113.0(3) . 4_565 ?
S3 Ag5 Ag16 99.7(4) . . ?
S3 Ag5 Br1 93.4(2) . 3_655 ?
S4 Ag5 Ag5 109.3(3) . 3_655 ?
S4 Ag5 Ag5 117.2(3) . 4_565 ?
S4 Ag5 Ag8 52.2(2) . . ?
S4 Ag5 Ag8 56.9(2) . 4_565 ?
S4 Ag5 Ag16 106.9(3) . . ?
S4 Ag5 Br1 95.5(3) . 3_655 ?
S4 Ag5 S3 153.3(5) . . ?
Ag6 Ag6 Ag6 89.999(1) 4_565 3_655 ?
Ag16 Ag6 Ag6 155.26(15) . 4_565 ?
Ag16 Ag6 Ag6 75.01(18) . 3_655 ?
Br1 Ag6 Ag6 105.91(17) . 4_565 ?
Br1 Ag6 Ag6 125.96(15) . 3_655 ?
Br1 Ag6 Ag16 69.65(17) . . ?
C8 Ag6 Ag6 130(2) 3_655 4_565 ?
C8 Ag6 Ag6 51(2) 3_655 3_655 ?
C8 Ag6 Ag6 50(2) . 4_565 ?
C8 Ag6 Ag6 129(2) . 3_655 ?
C8 Ag6 Ag16 53(3) 3_655 . ?
C8 Ag6 Ag16 153(2) . . ?
C8 Ag6 Br1 98(3) . . ?
C8 Ag6 Br1 122(2) 3_655 . ?
C8 Ag6 C8 129(6) 3_655 . ?
Ag1 Ag7 Ag17 97.92(15) . 3_655 ?
Ag1 Ag7 Ag17 97.92(15) . 12_656 ?
Ag17 Ag7 Ag17 70.59(17) 12_656 3_655 ?
C4 Ag7 Ag1 136.4(17) . . ?
C4 Ag7 Ag17 49.1(11) . 12_656 ?
C4 Ag7 Ag17 49.1(11) . 3_655 ?
C4 Ag7 C6 175(3) . . ?
C6 Ag7 Ag1 48(3) . . ?
C6 Ag7 Ag17 133.8(17) . 12_656 ?
C6 Ag7 Ag17 133.8(17) . 3_655 ?
Ag3 Ag8 Ag21 67.06(17) . 3_655 ?
Ag5 Ag8 Ag3 90.31(16) . . ?
Ag5 Ag8 Ag3 114.76(19) 3_655 . ?
Ag5 Ag8 Ag5 60.13(15) 3_655 . ?
Ag5 Ag8 Ag14 145.56(18) 3_655 11_566 ?
Ag5 Ag8 Ag21 107.75(17) . 3_655 ?
Ag5 Ag8 Ag21 69.62(15) 3_655 3_655 ?
Ag14 Ag8 Ag3 78.76(16) 11_566 . ?
Ag14 Ag8 Ag5 154.26(19) 11_566 . ?
Ag14 Ag8 Ag21 89.49(16) 11_566 3_655 ?
Ag19 Ag8 Ag3 141.30(19) . . ?
Ag19 Ag8 Ag5 126.23(18) . . ?
Ag19 Ag8 Ag5 96.53(17) . 3_655 ?
Ag19 Ag8 Ag14 62.74(14) . 11_566 ?
Ag19 Ag8 Ag21 106.87(16) . 3_655 ?
S4 Ag8 Ag3 75.6(3) . . ?
S4 Ag8 Ag3 128.9(3) 3_655 . ?
S4 Ag8 Ag5 50.7(3) . . ?
S4 Ag8 Ag5 110.3(3) . 3_655 ?
S4 Ag8 Ag5 110.4(3) 3_655 . ?
S4 Ag8 Ag5 51.9(3) 3_655 3_655 ?
S4 Ag8 Ag14 103.7(3) . 11_566 ?
S4 Ag8 Ag14 94.4(3) 3_655 11_566 ?
S4 Ag8 Ag19 55.5(3) 3_655 . ?
S4 Ag8 Ag19 115.5(3) . . ?
S4 Ag8 Ag21 62.2(2) 3_655 3_655 ?
S4 Ag8 Ag21 137.1(3) . 3_655 ?
S4 Ag8 S4 152.5(4) . 3_655 ?
S4 Ag8 S5 117.3(3) . . ?
S4 Ag8 S5 90.2(3) 3_655 . ?
S5 Ag8 Ag3 47.3(2) . . ?
S5 Ag8 Ag5 133.7(3) . . ?
S5 Ag8 Ag5 115.2(3) . 3_655 ?
S5 Ag8 Ag14 49.6(2) . 11_566 ?
S5 Ag8 Ag19 99.8(3) . . ?
S5 Ag8 Ag21 45.6(2) . 3_655 ?
Ag3 Ag9 Ag10 95.46(16) . 4_565 ?
Ag3 Ag9 Ag11 107.00(14) . . ?
Ag10 Ag9 Ag11 150.1(2) 4_565 . ?
Ag17 Ag9 Ag3 176.2(2) . . ?
Ag17 Ag9 Ag10 87.01(14) . 4_565 ?
Ag17 Ag9 Ag11 71.73(13) . . ?
S5 Ag9 Ag3 52.6(3) . . ?
S5 Ag9 Ag10 143.0(3) . 4_565 ?
S5 Ag9 Ag11 54.4(3) . . ?
S5 Ag9 Ag17 126.0(3) . . ?
C1 Ag9 Ag3 124(2) 4_565 . ?
C1 Ag9 Ag10 44(2) 4_565 4_565 ?
C1 Ag9 Ag11 126(2) 4_565 . ?
C1 Ag9 Ag17 56(2) 4_565 . ?
C1 Ag9 S5 167(2) 4_565 . ?
Ag9 Ag10 Ag1 80.48(14) 3_655 . ?
Ag9 Ag10 Ag18 86.21(15) 3_655 . ?
Ag9 Ag10 Ag20 123.03(15) 3_655 . ?
Ag18 Ag10 Ag1 99.64(15) . . ?
Ag20 Ag10 Ag1 62.71(15) . . ?
Ag20 Ag10 Ag18 61.39(15) . . ?
C1 Ag10 Ag1 100.8(19) . . ?
C1 Ag10 Ag9 40.4(15) . 3_655 ?
C1 Ag10 Ag18 116.5(17) . . ?
C1 Ag10 Ag20 161.1(17) . . ?
C1 Ag10 C31 28.2(17) . . ?
C14 Ag10 Ag1 105(2) . . ?
C14 Ag10 Ag9 135(2) . 3_655 ?
C14 Ag10 Ag18 49(2) . . ?
C14 Ag10 Ag20 42(2) . . ?
C14 Ag10 C1 152(3) . . ?
C14 Ag10 C31 136(3) . . ?
C31 Ag10 Ag1 117.3(11) . . ?
C31 Ag10 Ag9 68.2(10) . 3_655 ?
C31 Ag10 Ag18 129.1(12) . . ?
C31 Ag10 Ag20 167.2(11) . . ?
Ag4 Ag11 Ag9 118.26(18) . . ?
Ag4 Ag11 Ag14 65.44(14) . 11_566 ?
Ag4 Ag11 Ag15 135.5(3) . . ?
Ag4 Ag11 Br5 55.69(15) . . ?
Ag14 Ag11 Ag9 68.01(14) 11_566 . ?
Ag15 Ag11 Ag9 99.68(16) . . ?
Ag15 Ag11 Ag14 114.4(2) . 11_566 ?
Br5 Ag11 Ag9 128.3(3) . . ?
Br5 Ag11 Ag14 119.10(17) . 11_566 ?
Br5 Ag11 Ag15 117.5(2) . . ?
S1 Ag11 Ag4 54.7(2) . . ?
S1 Ag11 Ag9 124.5(3) . . ?
S1 Ag11 Ag14 60.0(3) . 11_566 ?
S1 Ag11 Ag15 85.6(3) . . ?
S1 Ag11 Br5 94.5(3) . . ?
S5 Ag11 Ag4 72.5(2) . . ?
S5 Ag11 Ag9 46.2(2) . . ?
S5 Ag11 Ag14 48.1(2) . 11_566 ?
S5 Ag11 Ag15 143.5(3) . . ?
S5 Ag11 Br5 97.5(3) . . ?
S5 Ag11 S1 103.0(3) . . ?
C12 Ag11 Ag4 153.3(17) . . ?
C12 Ag11 Ag9 82.2(17) . . ?
C12 Ag11 Ag14 141.3(17) . 11_566 ?
C12 Ag11 Ag15 45.6(17) . . ?
C12 Ag11 Br5 98.6(17) . . ?
C12 Ag11 S1 129.8(18) . . ?
C12 Ag11 S5 122.8(18) . . ?
Ag20 Ag12 Ag20 61.1(2) . 10_556 ?
S1 Ag12 Ag20 136.7(3) . 10_556 ?
S1 Ag12 Ag20 136.7(3) . . ?
S1 Ag12 C13 154(3) . . ?
C13 Ag12 Ag20 63(2) . 10_556 ?
C13 Ag12 Ag20 63(2) . . ?
C18 Ag12 Ag20 40(3) . 10_556 ?
C18 Ag12 Ag20 40(3) . . ?
C18 Ag12 S1 175(4) . . ?
C18 Ag12 C13 32(5) . . ?
Ag3 Ag13 Ag16 114.9(2) . . ?
Ag18 Ag13 Ag3 63.89(15) 4_565 . ?
Ag18 Ag13 Ag16 169.4(3) 4_565 . ?
Ag21 Ag13 Ag3 126.2(3) . . ?
Ag21 Ag13 Ag16 68.97(18) . . ?
Ag21 Ag13 Ag18 120.8(3) . 4_565 ?
C10 Ag13 Ag3 47(2) . . ?
C10 Ag13 Ag16 119(3) . . ?
C10 Ag13 Ag18 52(3) . 4_565 ?
C10 Ag13 Ag21 170(3) . . ?
C16 Ag13 Ag3 159.3(19) . . ?
C16 Ag13 Ag16 46.3(18) . . ?
C16 Ag13 Ag18 136.4(19) . 4_565 ?
C16 Ag13 Ag21 45.9(17) . . ?
C16 Ag13 C10 144(3) . . ?
Ag8 Ag14 Ag4 74.66(13) 12_656 12_656 ?
Ag8 Ag14 Ag11 107.43(17) 12_656 12_656 ?
Ag8 Ag14 Ag19 57.15(14) 12_656 12_656 ?
Ag11 Ag14 Ag4 52.39(12) 12_656 12_656 ?
Ag14 Ag14 Ag4 108.00(11) 10_556 12_656 ?
Ag14 Ag14 Ag8 143.62(11) 10_556 12_656 ?
Ag14 Ag14 Ag11 101.51(14) 10_556 12_656 ?
Ag14 Ag14 Ag19 92.80(11) 10_556 12_656 ?
Ag19 Ag14 Ag4 57.42(12) 12_656 12_656 ?
Ag19 Ag14 Ag11 109.46(18) 12_656 12_656 ?
S2 Ag14 Ag4 107.4(3) . 12_656 ?
S2 Ag14 Ag8 90.7(2) . 12_656 ?
S2 Ag14 Ag11 144.8(3) . 12_656 ?
S2 Ag14 Ag14 53.4(2) . 10_556 ?
S2 Ag14 Ag19 55.6(3) . 12_656 ?
S2 Ag14 S5 152.7(4) . 12_656 ?
S5 Ag14 Ag4 68.0(3) 12_656 12_656 ?
S5 Ag14 Ag8 62.0(3) 12_656 12_656 ?
S5 Ag14 Ag11 54.7(3) 12_656 12_656 ?
S5 Ag14 Ag14 153.8(2) 12_656 10_556 ?
S5 Ag14 Ag19 104.9(3) 12_656 12_656 ?
Ag11 Ag15 Ag11 91.0(3) . 10_556 ?
Ag11 Ag15 Ag17 75.22(14) 10_556 10_556 ?
Ag11 Ag15 Ag17 75.22(14) . . ?
Ag11 Ag15 Ag17 125.72(19) . 10_556 ?
Ag11 Ag15 Ag17 125.72(19) 10_556 . ?
Ag17 Ag15 Ag17 72.03(18) . 10_556 ?
C12 Ag15 Ag11 141.3(16) . 10_556 ?
C12 Ag15 Ag11 50.4(16) 10_556 10_556 ?
C12 Ag15 Ag11 50.4(16) . . ?
C12 Ag15 Ag11 141.3(16) 10_556 . ?
C12 Ag15 Ag17 122.8(18) 10_556 . ?
C12 Ag15 Ag17 51.2(18) . . ?
C12 Ag15 Ag17 122.8(18) . 10_556 ?
C12 Ag15 Ag17 51.2(18) 10_556 10_556 ?
C12 Ag15 C12 168(3) . 10_556 ?
Ag6 Ag16 Ag5 74.79(15) . . ?
Ag6 Ag16 Ag13 149.5(2) . . ?
Ag13 Ag16 Ag5 74.77(18) . . ?
C8 Ag16 Ag5 106(2) 3_655 . ?
C8 Ag16 Ag6 51.5(19) 3_655 . ?
C8 Ag16 Ag13 142(2) 3_655 . ?
C8 Ag16 C20 131(2) 3_655 . ?
C16 Ag16 Ag5 96.8(17) . . ?
C16 Ag16 Ag6 139.8(17) . . ?
C16 Ag16 Ag13 44.2(17) . . ?
C16 Ag16 C8 157(3) . 3_655 ?
C16 Ag16 C20 25.4(17) . . ?
C20 Ag16 Ag5 122.0(10) . . ?
C20 Ag16 Ag6 137.6(11) . . ?
C20 Ag16 Ag13 61.7(10) . . ?
Ag9 Ag17 Ag7 95.75(14) . 11_566 ?
Ag9 Ag17 Ag15 107.40(15) . . ?
Ag15 Ag17 Ag7 107.10(14) . 11_566 ?
C1 Ag17 Ag7 76.9(18) 4_565 11_566 ?
C1 Ag17 Ag9 42.6(13) 4_565 . ?
C1 Ag17 Ag15 149.6(13) 4_565 . ?
C1 Ag17 C46 105(2) 4_565 . ?
C4 Ag17 Ag7 42.8(8) 11_566 11_566 ?
C4 Ag17 Ag9 138.5(8) 11_566 . ?
C4 Ag17 Ag15 87.2(13) 11_566 . ?
C4 Ag17 C1 112(2) 11_566 4_565 ?
C4 Ag17 C12 125(2) 11_566 . ?
C4 Ag17 C46 138.0(14) 11_566 . ?
C12 Ag17 Ag7 151.3(16) . 11_566 ?
C12 Ag17 Ag9 89.6(16) . . ?
C12 Ag17 Ag15 44.8(16) . . ?
C12 Ag17 C1 123(2) . 4_565 ?
C12 Ag17 C46 23.5(17) . . ?
C46 Ag17 Ag7 174.2(9) . 11_566 ?
C46 Ag17 Ag9 82.8(11) . . ?
C46 Ag17 Ag15 68.2(10) . . ?
Ag3 Ag18 Ag20 128.11(19) 3_655 . ?
Ag10 Ag18 Ag3 90.80(17) . 3_655 ?
Ag10 Ag18 Ag20 59.29(16) . . ?
Ag13 Ag18 Ag3 59.42(17) 3_655 3_655 ?
Ag13 Ag18 Ag10 149.4(2) 3_655 . ?
Ag13 Ag18 Ag20 144.2(2) 3_655 . ?
Br4 Ag18 Ag3 66.65(15) . 3_655 ?
Br4 Ag18 Ag10 68.08(14) . . ?
Br4 Ag18 Ag13 102.5(2) . 3_655 ?
Br4 Ag18 Ag20 63.12(14) . . ?
Br5 Ag18 Ag3 116.0(2) . 3_655 ?
Br5 Ag18 Ag10 132.1(2) . . ?
Br5 Ag18 Ag13 73.3(2) . 3_655 ?
Br5 Ag18 Ag20 73.21(18) . . ?
Br5 Ag18 Br4 86.35(18) . . ?
C10 Ag18 Ag3 44(2) 3_655 3_655 ?
C10 Ag18 Ag10 105(2) 3_655 . ?
C10 Ag18 Ag13 50(2) 3_655 3_655 ?
C10 Ag18 Ag20 164(2) 3_655 . ?
C10 Ag18 Br4 111(2) 3_655 . ?
C10 Ag18 Br5 122(2) 3_655 . ?
C14 Ag18 Ag3 128.5(17) . 3_655 ?
C14 Ag18 Ag10 37.9(17) . . ?
C14 Ag18 Ag13 168(2) . 3_655 ?
C14 Ag18 Ag20 41.9(19) . . ?
C14 Ag18 Br4 90(2) . . ?
C14 Ag18 Br5 106.7(17) . . ?
C14 Ag18 C10 127(3) . 3_655 ?
Ag2 Ag19 Ag4 58.90(12) . . ?
Ag2 Ag19 Ag14 93.23(17) . 11_566 ?
Ag2 Ag19 Ag19 56.53(9) . 10_556 ?
Ag4 Ag19 Ag14 65.14(14) . 11_566 ?
Ag4 Ag19 Ag19 106.50(11) . 10_556 ?
Ag8 Ag19 Ag2 137.96(18) . . ?
Ag8 Ag19 Ag4 79.71(14) . . ?
Ag8 Ag19 Ag14 60.12(15) . 11_566 ?
Ag8 Ag19 Ag19 141.21(12) . 10_556 ?
Ag14 Ag19 Ag19 87.20(11) 11_566 10_556 ?
Br2 Ag19 Ag2 146.8(2) . . ?
Br2 Ag19 Ag4 140.2(3) . . ?
Br2 Ag19 Ag8 71.7(3) . . ?
Br2 Ag19 Ag14 118.90(18) . 11_566 ?
Br2 Ag19 Ag19 113.2(3) . 10_556 ?
Br2 Ag19 S2 95.0(3) . . ?
S2 Ag19 Ag2 97.4(3) 11_566 . ?
S2 Ag19 Ag2 52.5(3) . . ?
S2 Ag19 Ag4 109.5(3) 11_566 . ?
S2 Ag19 Ag4 105.8(3) . . ?
S2 Ag19 Ag8 89.2(2) 11_566 . ?
S2 Ag19 Ag8 162.6(2) . . ?
S2 Ag19 Ag14 50.0(3) 11_566 11_566 ?
S2 Ag19 Ag14 137.3(2) . 11_566 ?
S2 Ag19 Ag19 52.32(19) 11_566 10_556 ?
S2 Ag19 Ag19 53.98(18) . 10_556 ?
S2 Ag19 Br2 97.4(3) 11_566 . ?
S2 Ag19 S2 104.0(3) 11_566 . ?
S4 Ag19 Ag2 97.9(3) 3_655 . ?
S4 Ag19 Ag4 51.5(2) 3_655 . ?
S4 Ag19 Ag8 56.0(2) 3_655 . ?
S4 Ag19 Ag14 93.0(3) 3_655 11_566 ?
S4 Ag19 Ag19 154.4(2) 3_655 10_556 ?
S4 Ag19 Br2 89.1(4) 3_655 . ?
S4 Ag19 S2 114.2(3) 3_655 . ?
S4 Ag19 S2 140.6(3) 3_655 11_566 ?
Ag10 Ag20 Ag1 58.89(13) . . ?
Ag10 Ag20 Ag18 59.32(16) . . ?
Ag10 Ag20 Ag20 113.65(13) . 10_556 ?
Ag12 Ag20 Ag1 86.88(16) . . ?
Ag12 Ag20 Ag10 137.39(19) . . ?
Ag12 Ag20 Ag18 104.94(18) . . ?
Ag12 Ag20 Ag20 59.44(11) . 10_556 ?
Ag18 Ag20 Ag1 95.83(15) . . ?
Ag20 Ag20 Ag1 61.18(9) 10_556 . ?
Ag20 Ag20 Ag18 150.97(11) 10_556 . ?
C14 Ag20 Ag1 96.1(19) . . ?
C14 Ag20 Ag10 37.2(19) . . ?
C14 Ag20 Ag12 153(2) . . ?
C14 Ag20 Ag18 48(2) . . ?
C14 Ag20 Ag20 144(2) . 10_556 ?
C18 Ag20 Ag1 96(3) . . ?
C18 Ag20 Ag10 152(4) . . ?
C18 Ag20 Ag12 42(3) . . ?
C18 Ag20 Ag18 144(3) . . ?
C18 Ag20 Ag20 38(4) . 10_556 ?
C18 Ag20 C14 161(4) . . ?
Ag13 Ag21 Ag8 115.5(2) . 4_565 ?
S5 Ag21 Ag8 59.7(3) 4_565 4_565 ?
S5 Ag21 Ag13 142.6(3) 4_565 . ?
C16 Ag21 Ag8 144(2) . 4_565 ?
C16 Ag21 Ag13 50.1(19) . . ?
C16 Ag21 S5 154(2) . 4_565 ?
Ag5 Br1 Ag3 95.5(2) 4_565 4_565 ?
Ag6 Br1 Ag3 175.6(2) . 4_565 ?
Ag6 Br1 Ag5 82.70(16) . 4_565 ?
Ag19 Br2 Ag19 133.7(6) . 2_665 ?
Ag19 Br2 Ag19 81.1(2) . 4_565 ?
Ag19 Br2 Ag19 81.1(2) 4_565 2_665 ?
Ag19 Br2 Ag19 133.7(6) 3_655 4_565 ?
Ag19 Br2 Ag19 81.1(2) 3_655 2_665 ?
Ag19 Br2 Ag19 81.1(2) . 3_655 ?
Ag1 Br4 Ag2 94.68(16) . . ?
Ag1 Br4 Ag4 141.22(19) . . ?
Ag1 Br4 Ag18 113.93(16) . . ?
Ag2 Br4 Ag4 59.62(13) . . ?
Ag2 Br4 Ag18 140.38(19) . . ?
Ag18 Br4 Ag4 81.41(16) . . ?
Ag4 Br5 Ag11 62.03(16) . . ?
Ag4 Br5 Ag18 89.79(18) . . ?
Ag18 Br5 Ag11 150.9(2) . . ?
Ag2 S1 Ag4 69.9(3) . . ?
Ag2 S1 Ag4 69.9(3) . 10_556 ?
Ag2 S1 Ag11 132.6(2) . . ?
Ag2 S1 Ag11 132.6(2) . 10_556 ?
Ag4 S1 Ag4 139.5(5) . 10_556 ?
Ag4 S1 Ag11 156.0(5) 10_556 . ?
Ag4 S1 Ag11 62.80(14) . . ?
Ag4 S1 Ag11 156.0(5) . 10_556 ?
Ag4 S1 Ag11 62.79(14) 10_556 10_556 ?
Ag11 S1 Ag11 93.8(4) . 10_556 ?
Ag12 S1 Ag2 92.1(5) . . ?
Ag12 S1 Ag4 88.2(3) . 10_556 ?
Ag12 S1 Ag4 88.2(3) . . ?
Ag12 S1 Ag11 83.1(4) . 10_556 ?
Ag12 S1 Ag11 83.1(4) . . ?
Ag2 S2 Ag19 67.5(3) . 10_556 ?
Ag2 S2 Ag19 141.5(2) . 12_656 ?
Ag2 S2 Ag19 67.5(3) . . ?
Ag2 S2 Ag19 141.5(2) . 3_655 ?
Ag14 S2 Ag2 89.6(4) . . ?
Ag14 S2 Ag2 89.6(4) 10_556 . ?
Ag14 S2 Ag14 73.3(4) 10_556 . ?
Ag14 S2 Ag19 102.6(2) 10_556 . ?
Ag14 S2 Ag19 156.9(5) . . ?
Ag14 S2 Ag19 117.5(5) . 3_655 ?
Ag14 S2 Ag19 117.5(5) 10_556 12_656 ?
Ag14 S2 Ag19 74.5(3) . 12_656 ?
Ag14 S2 Ag19 74.5(3) 10_556 3_655 ?
Ag14 S2 Ag19 156.9(5) 10_556 10_556 ?
Ag14 S2 Ag19 102.6(2) . 10_556 ?
Ag19 S2 Ag19 75.4(4) 12_656 3_655 ?
Ag19 S2 Ag19 81.9(3) 3_655 . ?
Ag19 S2 Ag19 81.9(3) 12_656 10_556 ?
Ag19 S2 Ag19 125.3(5) 3_655 10_556 ?
Ag19 S2 Ag19 72.0(4) . 10_556 ?
Ag19 S2 Ag19 125.3(5) 12_656 . ?
Ag5 S3 Ag5 75.8(4) . 4_565 ?
Ag5 S3 Ag5 75.8(4) . 3_655 ?
Ag5 S3 Ag5 75.8(4) 2_665 4_565 ?
Ag5 S3 Ag5 120.5(8) 4_565 3_655 ?
Ag5 S3 Ag5 120.5(8) . 2_665 ?
Ag5 S3 Ag5 75.8(4) 2_665 3_655 ?
Ag4 S4 Ag8 97.8(4) 4_565 4_565 ?
Ag4 S4 Ag19 74.6(3) 4_565 4_565 ?
Ag5 S4 Ag4 152.8(5) . 4_565 ?
Ag5 S4 Ag8 71.2(3) . 4_565 ?
Ag5 S4 Ag8 77.0(3) . . ?
Ag5 S4 Ag19 120.7(4) . 4_565 ?
Ag8 S4 Ag4 129.0(4) . 4_565 ?
Ag8 S4 Ag8 117.3(4) . 4_565 ?
Ag8 S4 Ag19 84.9(3) . 4_565 ?
Ag19 S4 Ag8 68.5(3) 4_565 4_565 ?
Ag3 S5 Ag8 72.6(3) . . ?
Ag3 S5 Ag11 154.8(4) . . ?
Ag3 S5 Ag14 106.2(4) . 11_566 ?
Ag9 S5 Ag3 75.4(3) . . ?
Ag9 S5 Ag8 138.6(4) . . ?
Ag9 S5 Ag11 79.4(3) . . ?
Ag9 S5 Ag14 96.7(4) . 11_566 ?
Ag11 S5 Ag8 129.6(4) . . ?
Ag14 S5 Ag8 68.4(3) 11_566 . ?
Ag14 S5 Ag11 77.2(3) 11_566 . ?
Ag21 S5 Ag3 94.0(4) 3_655 . ?
Ag21 S5 Ag8 74.6(3) 3_655 . ?
Ag21 S5 Ag9 133.6(5) 3_655 . ?
Ag21 S5 Ag11 102.9(4) 3_655 . ?
Ag21 S5 Ag14 129.4(4) 3_655 11_566 ?
Ag9 C1 Ag10 96(3) 3_655 . ?
Ag9 C1 Ag17 81(2) 3_655 3_655 ?
Ag10 C1 Ag17 128(3) . 3_655 ?
C31 C1 Ag9 163(7) . 3_655 ?
C31 C1 Ag10 98(5) . . ?
C31 C1 Ag17 98(5) . 3_655 ?
H2A C2 H2B 109.5 . . ?
H2A C2 H2C 109.5 . . ?
H2B C2 H2C 109.5 . . ?
C15 C2 H2A 109.2 . . ?
C15 C2 H2B 108.9 . . ?
C15 C2 H2C 110.3 . . ?
C6 C3 C47 179(8) . . ?
Ag7 C4 Ag17 88.0(10) . 3_655 ?
Ag7 C4 Ag17 88.0(10) . 12_656 ?
Ag17 C4 Ag17 100(2) 3_655 12_656 ?
C37 C4 Ag7 166(5) . . ?
C37 C4 Ag17 101(2) . 12_656 ?
C37 C4 Ag17 101(2) . 3_655 ?
C21 C5 C41 107(2) . . ?
C21 C5 C43 105(2) . . ?
C39 C5 C21 112(2) . . ?
C39 C5 C41 112(2) . . ?
C39 C5 C43 111(2) . . ?
C41 C5 C43 109(3) . . ?
Ag1 C6 Ag7 83(4) . . ?
C3 C6 Ag1 159(8) . . ?
C3 C6 Ag7 118(8) . . ?
H7A C7 H7B 109.5 . . ?
H7A C7 H7C 109.5 . . ?
H7B C7 H7C 109.5 . . ?
C52 C7 H7A 109.4 . . ?
C52 C7 H7B 108.8 . . ?
C52 C7 H7C 110.2 . . ?
Ag6 C8 Ag6 79(3) 4_565 . ?
Ag6 C8 Ag16 76(3) 4_565 4_565 ?
Ag16 C8 Ag6 98(5) 4_565 . ?
C30 C8 Ag6 144(10) . 4_565 ?
C30 C8 Ag6 106(7) . . ?
C30 C8 Ag16 136(7) . 4_565 ?
H9A C9 H9B 109.5 . . ?
H9A C9 H9C 109.5 . . ?
H9B C9 H9C 109.5 . . ?
C35 C9 H9A 109.5 . . ?
C35 C9 H9B 109.6 . . ?
C35 C9 H9C 109.3 . . ?
Ag3 C10 Ag13 85(4) . . ?
Ag3 C10 Ag18 87(4) . 4_565 ?
Ag13 C10 Ag18 79(4) . 4_565 ?
C41 C10 Ag3 125(9) . . ?
C41 C10 Ag13 142(9) . . ?
C41 C10 Ag18 121(8) . 4_565 ?
Ag11 C12 Ag17 103(2) . . ?
Ag15 C12 Ag11 84(2) . . ?
Ag15 C12 Ag17 84(2) . . ?
C46 C12 Ag11 104(6) . . ?
C46 C12 Ag15 172(6) . . ?
C46 C12 Ag17 96(5) . . ?
C18 C13 Ag12 51(5) . . ?
C18 C13 C51 156(10) . . ?
C51 C13 Ag12 153(6) . . ?
Ag10 C14 Ag18 93(3) . . ?
Ag10 C14 Ag20 101(4) . . ?
Ag20 C14 Ag18 90(3) . . ?
C54 C14 Ag10 146(6) . . ?
C54 C14 Ag18 93(5) . . ?
C54 C14 Ag20 113(5) . . ?
C2 C15 C31 107(2) . . ?
C29 C15 C2 110(2) . . ?
C29 C15 C31 112(2) . . ?
C33 C15 C2 108(2) . . ?
C33 C15 C29 111(2) . . ?
C33 C15 C31 108(2) . . ?
Ag13 C16 Ag16 90(3) . . ?
Ag21 C16 Ag13 84(3) . . ?
Ag21 C16 Ag16 104(3) . . ?
C20 C16 Ag13 125(6) . . ?
C20 C16 Ag16 95(5) . . ?
C20 C16 Ag21 146(6) . . ?
H17A C17 H17B 109.5 . . ?
H17A C17 H17C 109.5 . . ?
H17B C17 H17C 109.5 . . ?
C35 C17 H17A 109.6 . . ?
C35 C17 H17B 109.4 . . ?
C35 C17 H17C 109.3 . . ?
Ag20 C18 Ag12 98(4) 10_556 . ?
Ag20 C18 Ag12 98(4) . . ?
Ag20 C18 Ag20 103(7) . 10_556 ?
C13 C18 Ag12 98(9) . . ?
C13 C18 Ag20 126(4) . . ?
C13 C18 Ag20 126(4) . 10_556 ?
H19A C19 H19B 109.5 . . ?
H19A C19 H19C 109.5 . . ?
H19B C19 H19C 109.5 . . ?
C35 C19 H19A 109.3 . . ?
C35 C19 H19B 109.5 . . ?
C35 C19 H19C 109.6 . . ?
C16 C20 Ag16 60(5) . . ?
C16 C20 C22 171(6) . . ?
C22 C20 Ag16 122(2) . . ?
C5 C21 H21A 110.3 . . ?
C5 C21 H21B 108.7 . . ?
C5 C21 H21C 109.4 . . ?
H21A C21 H21B 109.5 . . ?
H21A C21 H21C 109.5 . . ?
H21B C21 H21C 109.5 . . ?
C20 C22 C26 112(2) . . ?
C20 C22 C28 111(2) . . ?
C24 C22 C20 114(2) . . ?
C24 C22 C26 106(2) . . ?
C24 C22 C28 107(2) . . ?
C26 C22 C28 107(2) . . ?
H23A C23 H23B 109.5 . . ?
H23A C23 H23C 109.5 . . ?
H23B C23 H23C 109.5 . . ?
C47 C23 H23A 109.2 . . ?
C47 C23 H23B 110.2 . . ?
C47 C23 H23C 109.1 . . ?
C22 C24 H24A 109.1 . . ?
C22 C24 H24B 109.6 . . ?
C22 C24 H24C 109.7 . . ?
H24A C24 H24B 109.5 . . ?
H24A C24 H24C 109.5 . . ?
H24B C24 H24C 109.5 . . ?
H25A C25 H25B 109.5 . . ?
H25A C25 H25C 109.5 . . ?
H25B C25 H25C 109.5 . . ?
C51 C25 H25A 111.3 . . ?
C51 C25 H25B 106.6 . . ?
C51 C25 H25C 110.5 . . ?
C22 C26 H26A 109.2 . . ?
C22 C26 H26B 109.2 . . ?
C22 C26 H26C 110.1 . . ?
H26A C26 H26B 109.5 . . ?
H26A C26 H26C 109.5 . . ?
H26B C26 H26C 109.5 . . ?
H27A C27 H27B 109.5 . . ?
H27A C27 H27C 109.4 . . ?
H27B C27 H27C 109.5 . . ?
C52 C27 H27A 108.7 . . ?
C52 C27 H27B 111.4 . . ?
C52 C27 H27C 108.3 . . ?
C22 C28 H28A 108.7 . . ?
C22 C28 H28B 109.8 . . ?
C22 C28 H28C 109.8 . . ?
H28A C28 H28B 109.5 . . ?
H28A C28 H28C 109.5 . . ?
H28B C28 H28C 109.5 . . ?
C15 C29 H29A 109.7 . . ?
C15 C29 H29B 109.1 . . ?
C15 C29 H29C 109.7 . . ?
H29A C29 H29B 109.4 . . ?
H29A C29 H29C 109.5 . . ?
H29B C29 H29C 109.4 . . ?
C8 C30 C32 177(8) . . ?
C1 C31 Ag10 54(5) . . ?
C1 C31 C15 175(5) . . ?
C15 C31 Ag10 126(3) . . ?
C30 C32 C38 115(2) . . ?
C34 C32 C30 117(2) . . ?
C34 C32 C36 101(3) . . ?
C34 C32 C38 103(3) . . ?
C36 C32 C30 116(2) . . ?
C36 C32 C38 103(3) . . ?
C15 C33 H33A 109.9 . . ?
C15 C33 H33B 109.3 . . ?
C15 C33 H33C 109.2 . . ?
H33A C33 H33B 109.5 . . ?
H33A C33 H33C 109.5 . . ?
H33B C33 H33C 109.5 . . ?
C32 C34 H34A 108.7 . . ?
C32 C34 H34B 109.5 . . ?
C32 C34 H34C 110.2 . . ?
H34A C34 H34B 109.5 . . ?
H34A C34 H34C 109.5 . . ?
H34B C34 H34C 109.4 . . ?
C9 C35 C17 111.9(7) . . ?
C9 C35 C19 109.4(7) . . ?
C9 C35 C37 106.8(16) . . ?
C17 C35 C19 110.2(8) . . ?
C37 C35 C17 109.8(12) . . ?
C37 C35 C19 108.6(7) . . ?
C32 C36 H36A 110.6 . . ?
C32 C36 H36B 110.4 . . ?
C32 C36 H36C 107.4 . . ?
H36A C36 H36B 109.5 . . ?
H36A C36 H36C 109.5 . . ?
H36B C36 H36C 109.5 . . ?
C4 C37 C35 176(4) . . ?
C32 C38 H38A 107.3 . . ?
C32 C38 H38B 109.8 . . ?
C32 C38 H38C 111.3 . . ?
H38A C38 H38B 109.5 . . ?
H38A C38 H38C 109.5 . . ?
H38B C38 H38C 109.5 . . ?
C5 C39 H39A 108.7 . . ?
C5 C39 H39B 110.2 . . ?
C5 C39 H39C 109.5 . . ?
H39A C39 H39B 109.5 . . ?
H39A C39 H39C 109.5 . . ?
H39B C39 H39C 109.5 . . ?
H40A C40 H40B 109.5 . . ?
H40A C40 H40C 109.5 . . ?
H40B C40 H40C 109.5 . . ?
C42 C40 H40A 109.1 . . ?
C42 C40 H40B 109.8 . . ?
C42 C40 H40C 109.5 . . ?
C10 C41 C5 174(9) . . ?
C40 C42 C44 108.9(19) . . ?
C40 C42 C46 107.9(19) . . ?
C40 C42 C48 108.7(19) . . ?
C44 C42 C46 111(2) . . ?
C44 C42 C48 111(2) . . ?
C48 C42 C46 109(2) . . ?
C5 C43 H43A 109.0 . . ?
C5 C43 H43B 109.9 . . ?
C5 C43 H43C 109.4 . . ?
H43A C43 H43B 109.5 . . ?
H43A C43 H43C 109.5 . . ?
H43B C43 H43C 109.5 . . ?
C42 C44 H44A 110.2 . . ?
C42 C44 H44B 108.7 . . ?
C42 C44 H44C 109.5 . . ?
H44A C44 H44B 109.5 . . ?
H44A C44 H44C 109.4 . . ?
H44B C44 H44C 109.5 . . ?
C12 C46 Ag17 61(5) . . ?
C12 C46 C42 169(6) . . ?
C42 C46 Ag17 121(3) . . ?
C3 C47 C49 106(3) . 10_556 ?
C3 C47 C49 106(3) . . ?
C23 C47 C3 110(2) . . ?
C23 C47 C49 107(2) . 10_556 ?
C23 C47 C49 107(2) . . ?
C49 C47 C49 121(6) 10_556 . ?
C42 C48 H48A 109.7 . . ?
C42 C48 H48B 109.3 . . ?
C42 C48 H48C 109.4 . . ?
H48A C48 H48B 109.5 . . ?
H48A C48 H48C 109.5 . . ?
H48B C48 H48C 109.5 . . ?
C47 C49 H49A 110.6 . . ?
C47 C49 H49B 109.4 . . ?
C47 C49 H49C 108.4 . . ?
H49A C49 H49B 109.5 . . ?
H49A C49 H49C 109.5 . . ?
H49B C49 H49C 109.5 . . ?
H50A C50 H50B 109.5 . . ?
H50A C50 H50C 109.5 . . ?
H50B C50 H50C 109.5 . . ?
C52 C50 H50A 108.5 . . ?
C52 C50 H50B 108.8 . . ?
C52 C50 H50C 111.2 . . ?
C13 C51 C25 108(2) . . ?
C13 C51 C53 96(5) . 10_556 ?
C13 C51 C53 96(5) . . ?
C25 C51 C53 107(2) . 10_556 ?
C25 C51 C53 107(2) . . ?
C53 C51 C53 138(8) . 10_556 ?
C7 C52 C27 111(2) . . ?
C50 C52 C7 110(2) . . ?
C50 C52 C27 107(2) . . ?
C50 C52 C54 110(2) . . ?
C54 C52 C7 109(2) . . ?
C54 C52 C27 110(2) . . ?
C51 C53 H53A 106.8 . . ?
C51 C53 H53B 112.2 . . ?
C51 C53 H53C 109.4 . . ?
H53A C53 H53B 109.5 . . ?
H53A C53 H53C 109.5 . . ?
H53B C53 H53C 109.5 . . ?
C14 C54 C52 171(6) . . ?

loop_
_geom_bond_atom_site_label_1
_geom_bond_atom_site_label_2
_geom_bond_distance
_geom_bond_site_symmetry_2
_geom_bond_publ_flag
Ag1 Ag7 2.894(6) . ?
Ag1 Ag10 3.137(5) 10_556 ?
Ag1 Ag10 3.137(5) . ?
Ag1 Ag20 3.256(6) 10_556 ?
Ag1 Ag20 3.256(6) . ?
Ag1 Br3 2.757(7) . ?
Ag1 Br4 2.749(5) . ?
Ag1 Br4 2.749(5) 10_556 ?
Ag1 C6 2.17(11) . ?
Ag2 Ag4 2.982(5) 10_556 ?
Ag2 Ag4 2.982(5) . ?
Ag2 Ag19 2.950(5) . ?
Ag2 Ag19 2.950(5) 10_556 ?
Ag2 Br4 2.922(5) . ?
Ag2 Br4 2.922(5) 10_556 ?
Ag2 S1 2.525(13) . ?
Ag2 S2 2.535(13) . ?
Ag3 Ag8 3.171(7) . ?
Ag3 Ag9 2.972(6) . ?
Ag3 Ag13 3.045(7) . ?
Ag3 Ag18 3.176(6) 4_565 ?
Ag3 Br1 3.063(7) 3_655 ?
Ag3 S5 2.441(11) . ?
Ag3 C10 2.22(10) . ?
Ag4 Ag11 2.915(5) . ?
Ag4 Ag14 3.347(6) 11_566 ?
Ag4 Ag19 3.108(5) . ?
Ag4 Br4 3.070(5) . ?
Ag4 Br5 2.726(6) . ?
Ag4 S1 2.674(6) . ?
Ag4 S4 2.524(11) 3_655 ?
Ag5 Ag5 3.038(5) 4_565 ?
Ag5 Ag5 3.038(5) 3_655 ?
Ag5 Ag8 2.961(6) 4_565 ?
Ag5 Ag8 3.098(6) . ?
Ag5 Ag16 3.237(6) . ?
Ag5 Br1 2.941(6) 3_655 ?
Ag5 S3 2.474(10) . ?
Ag5 S4 2.461(11) . ?
Ag6 Ag6 3.022(6) 4_565 ?
Ag6 Ag6 3.023(6) 3_655 ?
Ag6 Ag16 2.901(6) . ?
Ag6 Br1 2.896(6) . ?
Ag6 C8 2.34(9) 3_655 ?
Ag6 C8 2.40(9) . ?
Ag7 Ag17 3.071(5) 3_655 ?
Ag7 Ag17 3.071(5) 12_656 ?
Ag7 C4 2.09(3) . ?
Ag7 C6 2.18(10) . ?
Ag8 Ag14 3.033(6) 11_566 ?
Ag8 Ag19 2.938(6) . ?
Ag8 Ag21 3.214(6) 3_655 ?
Ag8 S4 2.620(10) 3_655 ?
Ag8 S4 2.513(10) . ?
Ag8 S5 2.879(10) . ?
Ag9 Ag10 3.087(6) 4_565 ?
Ag9 Ag11 3.292(7) . ?
Ag9 Ag17 2.933(5) . ?
Ag9 S5 2.418(10) . ?
Ag9 C1 2.01(6) 4_565 ?
Ag10 Ag18 3.122(7) . ?
Ag10 Ag20 3.121(6) . ?
Ag10 C1 2.16(8) . ?
Ag10 C14 1.92(7) . ?
Ag10 C31 2.65(5) . ?
Ag11 Ag14 3.254(6) 11_566 ?
Ag11 Ag15 2.978(6) . ?
Ag11 Br5 2.922(7) . ?
Ag11 S1 2.908(10) . ?
Ag11 S5 2.722(11) . ?
Ag11 C12 2.31(6) . ?
Ag12 Ag20 3.086(7) 10_556 ?
Ag12 Ag20 3.086(7) . ?
Ag12 S1 2.378(14) . ?
Ag12 C13 2.67(7) . ?
Ag12 C18 2.09(11) . ?
Ag13 Ag16 3.157(7) . ?
Ag13 Ag18 2.956(7) 4_565 ?
Ag13 Ag21 2.855(8) . ?
Ag13 C10 2.29(10) . ?
Ag13 C16 2.20(7) . ?
Ag14 Ag14 2.950(8) 10_556 ?
Ag14 Ag19 3.109(6) 12_656 ?
Ag14 S2 2.471(11) . ?
Ag14 S5 2.483(11) 12_656 ?
Ag15 Ag17 3.018(5) . ?
Ag15 Ag17 3.018(5) 10_556 ?
Ag15 C12 2.14(7) . ?
Ag15 C12 2.14(7) 10_556 ?
Ag16 C8 2.39(11) 3_655 ?
Ag16 C16 2.28(7) . ?
Ag16 C20 2.63(5) . ?
Ag17 C1 2.46(8) 4_565 ?
Ag17 C4 2.32(4) 11_566 ?
Ag17 C12 2.36(7) . ?
Ag17 C46 2.70(5) . ?
Ag18 Ag20 3.186(6) . ?
Ag18 Br4 2.953(6) . ?
Ag18 Br5 2.840(7) . ?
Ag18 C10 2.37(11) 3_655 ?
Ag18 C14 2.36(7) . ?
Ag19 Ag19 3.253(8) 10_556 ?
Ag19 Br2 2.736(7) . ?
Ag19 S2 2.661(11) 11_566 ?
Ag19 S2 2.766(11) . ?
Ag19 S4 2.603(11) 3_655 ?
Ag20 Ag20 3.139(10) 10_556 ?
Ag20 C14 2.13(8) . ?
Ag20 C18 2.00(10) . ?
Ag21 S5 2.383(11) 4_565 ?
Ag21 C16 2.06(7) . ?
C1 C31 1.26(6) . ?
C2 H2A 0.9801 . ?
C2 H2B 0.9800 . ?
C2 H2C 0.9800 . ?
C2 C15 1.541(14) . ?
C3 C6 1.34(11) . ?
C3 C47 1.548(15) . ?
C4 C37 1.19(2) . ?
C5 C21 1.527(14) . ?
C5 C39 1.525(14) . ?
C5 C41 1.528(14) . ?
C5 C43 1.532(14) . ?
C7 H7A 0.9800 . ?
C7 H7B 0.9799 . ?
C7 H7C 0.9798 . ?
C7 C52 1.562(14) . ?
C8 C30 1.16(11) . ?
C9 H9A 0.9800 . ?
C9 H9B 0.9800 . ?
C9 H9C 0.9801 . ?
C9 C35 1.536(11) . ?
C10 C41 1.11(12) . ?
C12 C46 1.08(7) . ?
C13 C18 1.42(16) . ?
C13 C51 1.552(15) . ?
C14 C54 1.40(8) . ?
C15 C29 1.539(14) . ?
C15 C31 1.541(14) . ?
C15 C33 1.539(14) . ?
C16 C20 1.13(7) . ?
C17 H17A 0.9800 . ?
C17 H17B 0.9799 . ?
C17 H17C 0.9799 . ?
C17 C35 1.539(10) . ?
C19 H19A 0.9798 . ?
C19 H19B 0.9801 . ?
C19 H19C 0.9801 . ?
C19 C35 1.539(6) . ?
C20 C22 1.527(14) . ?
C21 H21A 0.9798 . ?
C21 H21B 0.9801 . ?
C21 H21C 0.9801 . ?
C22 C24 1.525(14) . ?
C22 C26 1.529(14) . ?
C22 C28 1.529(14) . ?
C23 H23A 0.9800 . ?
C23 H23B 0.9800 . ?
C23 H23C 0.9801 . ?
C23 C47 1.547(15) . ?
C24 H24A 0.9800 . ?
C24 H24B 0.9798 . ?
C24 H24C 0.9796 . ?
C25 H25A 0.9798 . ?
C25 H25B 0.9801 . ?
C25 H25C 0.9801 . ?
C25 C51 1.553(15) . ?
C26 H26A 0.9795 . ?
C26 H26B 0.9797 . ?
C26 H26C 0.9801 . ?
C27 H27A 0.9799 . ?
C27 H27B 0.9800 . ?
C27 H27C 0.9799 . ?
C27 C52 1.562(14) . ?
C28 H28A 0.9798 . ?
C28 H28B 0.9801 . ?
C28 H28C 0.9801 . ?
C29 H29A 0.9801 . ?
C29 H29B 0.9803 . ?
C29 H29C 0.9799 . ?
C30 C32 1.528(14) . ?
C32 C34 1.527(14) . ?
C32 C36 1.528(14) . ?
C32 C38 1.530(14) . ?
C33 H33A 0.9803 . ?
C33 H33B 0.9799 . ?
C33 H33C 0.9799 . ?
C34 H34A 0.9799 . ?
C34 H34B 0.9800 . ?
C34 H34C 0.9799 . ?
C35 C37 1.537(12) . ?
C36 H36A 0.9795 . ?
C36 H36B 0.9799 . ?
C36 H36C 0.9803 . ?
C38 H38A 0.9799 . ?
C38 H38B 0.9800 . ?
C38 H38C 0.9802 . ?
C39 H39A 0.9800 . ?
C39 H39B 0.9800 . ?
C39 H39C 0.9802 . ?
C40 H40A 0.9800 . ?
C40 H40B 0.9794 . ?
C40 H40C 0.9799 . ?
C40 C42 1.545(14) . ?
C42 C44 1.546(14) . ?
C42 C46 1.553(14) . ?
C42 C48 1.550(14) . ?
C43 H43A 0.9800 . ?
C43 H43B 0.9798 . ?
C43 H43C 0.9800 . ?
C44 H44A 0.9800 . ?
C44 H44B 0.9798 . ?
C44 H44C 0.9803 . ?
C47 C49 1.550(15) . ?
C47 C49 1.550(15) 10_556 ?
C48 H48A 0.9798 . ?
C48 H48B 0.9800 . ?
C48 H48C 0.9797 . ?
C49 H49A 0.9797 . ?
C49 H49B 0.9800 . ?
C49 H49C 0.9800 . ?
C50 H50A 0.9799 . ?
C50 H50B 0.9804 . ?
C50 H50C 0.9799 . ?
C50 C52 1.556(14) . ?
C51 C53 1.559(15) 10_556 ?
C51 C53 1.559(15) . ?
C52 C54 1.561(14) . ?
C53 H53A 0.9802 . ?
C53 H53B 0.9804 . ?
C53 H53C 0.9800 . ?

loop_
_geom_torsion_atom_site_label_1
_geom_torsion_atom_site_label_2
_geom_torsion_atom_site_label_3
_geom_torsion_atom_site_label_4
_geom_torsion
_geom_torsion_site_symmetry_1
_geom_torsion_site_symmetry_2
_geom_torsion_site_symmetry_3
_geom_torsion_site_symmetry_4
_geom_torsion_publ_flag
Ag9 C1 C31 Ag10 -142(24) 3_655 . . . ?
Ag11 C12 C46 Ag17 -105(4) . . . . ?
Ag11 C12 C46 C42 152(33) . . . . ?
Ag12 C13 C18 Ag20 105(8) . . . 10_556 ?
Ag12 C13 C18 Ag20 -105(8) . . . . ?
Ag12 C13 C51 C25 180.0 . . . . ?
Ag12 C13 C51 C53 -70(3) . . . . ?
Ag12 C13 C51 C53 70(3) . . . 10_556 ?
Ag13 C16 C20 Ag16 -93(6) . . . . ?
Ag16 C20 C22 C24 -83(3) . . . . ?
Ag16 C20 C22 C26 157(3) . . . . ?
Ag16 C20 C22 C28 38(3) . . . . ?
Ag17 C1 C31 Ag10 130(4) 3_655 . . . ?
Ag17 C12 C46 C42 -103(34) . . . . ?
Ag21 C16 C20 Ag16 122(11) . . . . ?
C2 C15 C31 Ag10 -84(3) . . . . ?
C18 C13 C51 C25 0.0 . . . . ?
C18 C13 C51 C53 110(3) . . . . ?
C18 C13 C51 C53 -110(3) . . . 10_556 ?
C29 C15 C31 Ag10 155(3) . . . . ?
C33 C15 C31 Ag10 32(4) . . . . ?
C40 C42 C46 Ag17 -162(3) . . . . ?
C40 C42 C46 C12 -66(35) . . . . ?
C44 C42 C46 Ag17 79(3) . . . . ?
C44 C42 C46 C12 175(35) . . . . ?
C48 C42 C46 Ag17 -44(3) . . . . ?
C48 C42 C46 C12 52(36) . . . . ?
C51 C13 C18 Ag12 180.0 . . . . ?
C51 C13 C18 Ag20 -75(8) . . . 10_556 ?
C51 C13 C18 Ag20 75(8) . . . . ?

loop_
_smtbx_masks_void_nr
_smtbx_masks_void_average_x
_smtbx_masks_void_average_y
_smtbx_masks_void_average_z
_smtbx_masks_void_volume
_smtbx_masks_void_count_electrons
_smtbx_masks_void_content
1 -0.779 -0.185 -0.126 12690.0 15263.2 ?
2 0.000 0.500 0.000 35.2 22.6 ?
3 0.000 0.500 0.500 35.2 22.6 ?
4 0.500 0.000 0.500 35.2 22.6 ?
5 0.500 0.000 0.000 35.2 22.6 ?
